data_4107037
loop_
_publ_author_name
'Pawe\/l Dydio'
'Christophe Rubay'
'Tendai Gadzikwa'
'Martin Lutz'
'Joost N. H. Reek'

_publ_contact_author_address
; Bijvoet Center for Biomolecular Research
  Crystal and Structural Chemistry
  Utrecht University
  Padualaan 8
  3584 CH Utrecht
  The Netherlands
;
_publ_contact_author_email m.lutz@uu.nl
_publ_contact_author_fax '[+31] 30 2533940'
_publ_contact_author_name 'Martin Lutz'
_publ_contact_author_phone '[+31] 30 2533902'
_publ_section_title
;
 "Cofactor"-Controlled Enantioselective Catalysis
;
_journal_name_full 'Journal of the American Chemical Society'
_journal_page_first 17176
_journal_page_last 17179
_journal_paper_doi 10.1021/ja208589c
_journal_volume 133
_journal_year 2011
_chemical_formula_moiety 'C66 H58 N4 O2 P2 Rh, B F4, 1.75(C H2 Cl2)'
_chemical_formula_sum 'C67.75 H61.5 B Cl3.5 F4 N4 O2 P2 Rh'
_chemical_formula_weight 1339.44
_chemical_name_systematic
; 
 ? 
;
_space_group_IT_number 2
_symmetry_cell_setting triclinic
_symmetry_space_group_name_Hall '-P 1'
_symmetry_space_group_name_H-M 'P -1'
_atom_sites_solution_hydrogens geom
_atom_sites_solution_primary direct
_atom_sites_solution_secondary difmap
_audit_creation_method SHELXL-97
_cell_angle_alpha 78.993(3)
_cell_angle_beta 83.285(3)
_cell_angle_gamma 82.354(3)
_cell_formula_units_Z 4
_cell_length_a 13.2305(9)
_cell_length_b 19.0703(16)
_cell_length_c 26.5694(17)
_cell_measurement_reflns_used 38734
_cell_measurement_temperature 150(2)
_cell_measurement_theta_max 25.02
_cell_measurement_theta_min 1.55
_cell_volume 6493.0(8)
_computing_cell_refinement Peakref
_computing_data_collection Apex2
_computing_data_reduction 'Eval14, Sadabs'
_computing_structure_refinement 'SHELXL-97 (Sheldrick, 2008)'
_computing_structure_solution 'SIR-97 (Altomare et al., 1997)'
_diffrn_ambient_temperature 150(2)
_diffrn_measured_fraction_theta_full 0.996
_diffrn_measured_fraction_theta_max 0.996
_diffrn_measurement_device_type 'Bruker Kappa ApexII'
_diffrn_measurement_method '\f and \w scans'
_diffrn_radiation_monochromator graphite
_diffrn_radiation_source 'fine-focus sealed tube'
_diffrn_radiation_type MoK\a
_diffrn_radiation_wavelength 0.71073
_diffrn_reflns_av_R_equivalents 0.0356
_diffrn_reflns_av_sigmaI/netI 0.0287
_diffrn_reflns_limit_h_max 14
_diffrn_reflns_limit_h_min -14
_diffrn_reflns_limit_k_max 20
_diffrn_reflns_limit_k_min -20
_diffrn_reflns_limit_l_max 29
_diffrn_reflns_limit_l_min -29
_diffrn_reflns_number 71169
_diffrn_reflns_theta_full 23.00
_diffrn_reflns_theta_max 23.00
_diffrn_reflns_theta_min 1.56
_exptl_absorpt_coefficient_mu 0.515
_exptl_absorpt_correction_T_max 0.7452
_exptl_absorpt_correction_T_min 0.5127
_exptl_absorpt_correction_type multi-scan
_exptl_absorpt_process_details SADABS-2008/1
_exptl_crystal_colour red
_exptl_crystal_density_diffrn 1.370
_exptl_crystal_description block
_exptl_crystal_F_000 2750
_exptl_crystal_size_max 0.60
_exptl_crystal_size_mid 0.19
_exptl_crystal_size_min 0.19
_refine_diff_density_max 2.073
_refine_diff_density_min -1.571
_refine_diff_density_rms 0.115
_refine_ls_extinction_method none
_refine_ls_goodness_of_fit_ref 1.136
_refine_ls_hydrogen_treatment constr
_refine_ls_matrix_type full
_refine_ls_number_parameters 1581
_refine_ls_number_reflns 17994
_refine_ls_number_restraints 151
_refine_ls_restrained_S_all 1.144
_refine_ls_R_factor_all 0.0995
_refine_ls_R_factor_gt 0.0874
_refine_ls_shift/su_max 0.000
_refine_ls_shift/su_mean 0.000
_refine_ls_structure_factor_coef Fsqd
_refine_ls_weighting_details 'calc w=1/[\s^2^(Fo^2^)+(0.0715P)^2^+53.6006P] where P=(Fo^2^+2Fc^2^)/3'
_refine_ls_weighting_scheme calc
_refine_ls_wR_factor_gt 0.2175
_refine_ls_wR_factor_ref 0.2271
_reflns_number_gt 15554
_reflns_number_total 17994
_reflns_threshold_expression I>2\s(I)
_cod_data_source_file ja208589c_si_002.cif
_cod_data_source_block l0179a
_cod_original_formula_sum 'C67.75 H61.50 B Cl3.50 F4 N4 O2 P2 Rh'
_cod_database_code 4107037

loop_
_symmetry_equiv_pos_as_xyz
'x, y, z'
'-x, -y, -z'

loop_
_atom_site_label
_atom_site_type_symbol
_atom_site_fract_x
_atom_site_fract_y
_atom_site_fract_z
_atom_site_U_iso_or_equiv
_atom_site_adp_type
_atom_site_occupancy
_atom_site_symmetry_multiplicity
_atom_site_calc_flag
_atom_site_refinement_flags
_atom_site_disorder_assembly
_atom_site_disorder_group
Rh1 Rh 0.14710(4) 0.16967(3) 0.38180(3) 0.03732(19) Uani 1 1 d . . .
P11 P 0.29778(14) 0.22247(11) 0.35956(9) 0.0400(5) Uani 1 1 d . . .
P21 P 0.22079(14) 0.05015(11) 0.39486(9) 0.0373(5) Uani 1 1 d . . .
O11 O 0.6392(4) 0.2254(3) 0.5303(2) 0.0549(16) Uani 1 1 d . . .
O21 O 0.2606(5) -0.1372(3) 0.6383(3) 0.0592(17) Uani 1 1 d . . .
N11 N 0.5003(5) 0.2040(4) 0.5880(3) 0.0448(17) Uani 1 1 d . . .
H11N H 0.4339 0.2018 0.5901 0.054 Uiso 1 1 calc R . .
N21 N 0.3739(5) 0.1931(4) 0.6898(3) 0.0458(17) Uani 1 1 d . . .
H21N H 0.3313 0.2008 0.6658 0.055 Uiso 1 1 calc R . .
N31 N 0.1865(5) -0.0316(3) 0.6599(3) 0.0407(16) Uani 1 1 d . . .
H31N H 0.1626 0.0128 0.6473 0.049 Uiso 1 1 calc R . .
N41 N 0.2067(5) 0.0725(4) 0.7277(3) 0.0460(17) Uani 1 1 d . . .
H41N H 0.2130 0.0953 0.6956 0.055 Uiso 1 1 calc R . .
C11 C 0.2376(6) 0.1785(5) 0.7651(4) 0.060(3) Uani 1 1 d D . .
H11 H 0.2342 0.1892 0.8007 0.073 Uiso 1 1 calc R . .
C21 C 0.1601(6) 0.2339(5) 0.7369(4) 0.063(3) Uani 1 1 d D . .
H21A H 0.1632 0.2265 0.7008 0.076 Uiso 1 1 calc R . .
H21B H 0.0904 0.2262 0.7534 0.076 Uiso 1 1 calc R . .
C31 C 0.1789(7) 0.3102(6) 0.7370(5) 0.073(3) Uani 1 1 d D . .
H31A H 0.1807 0.3168 0.7725 0.109 Uiso 1 1 calc R . .
H31B H 0.1236 0.3435 0.7212 0.109 Uiso 1 1 calc R . .
H31C H 0.2445 0.3197 0.7173 0.109 Uiso 1 1 calc R . .
C41 C 0.4368(8) 0.1601(6) 0.8253(4) 0.070(3) Uani 1 1 d . . .
H41A H 0.3877 0.1958 0.8400 0.105 Uiso 1 1 calc R . .
H41B H 0.5060 0.1649 0.8329 0.105 Uiso 1 1 calc R . .
H41C H 0.4194 0.1117 0.8405 0.105 Uiso 1 1 calc R . .
C51 C 0.4324(6) 0.1724(4) 0.7683(4) 0.049(2) Uani 1 1 d . . .
C61 C 0.3464(6) 0.1822(5) 0.7426(4) 0.047(2) Uani 1 1 d . . .
C71 C 0.4790(5) 0.1896(4) 0.6814(3) 0.041(2) Uani 1 1 d . . .
C81 C 0.5170(6) 0.1765(4) 0.7299(4) 0.047(2) Uani 1 1 d . . .
C91 C 0.6249(6) 0.1685(5) 0.7325(4) 0.051(2) Uani 1 1 d . . .
H91 H 0.6529 0.1597 0.7647 0.062 Uiso 1 1 calc R . .
C101 C 0.6868(6) 0.1737(5) 0.6878(4) 0.055(2) Uani 1 1 d . . .
H101 H 0.7589 0.1684 0.6894 0.066 Uiso 1 1 calc R . .
C111 C 0.6486(6) 0.1868(5) 0.6390(4) 0.047(2) Uani 1 1 d . . .
H111 H 0.6948 0.1904 0.6087 0.057 Uiso 1 1 calc R . .
C121 C 0.5432(6) 0.1945(4) 0.6352(3) 0.043(2) Uani 1 1 d . . .
C131 C 0.5487(6) 0.2163(4) 0.5397(3) 0.0402(19) Uani 1 1 d . . .
C141 C 0.4857(6) 0.2154(4) 0.4964(3) 0.0405(19) Uani 1 1 d . . .
C151 C 0.4027(6) 0.1752(4) 0.5024(3) 0.0431(19) Uani 1 1 d . . .
H151 H 0.3835 0.1468 0.5347 0.052 Uiso 1 1 calc R . .
C161 C 0.3489(6) 0.1776(4) 0.4599(3) 0.043(2) Uani 1 1 d . . .
H161 H 0.2918 0.1510 0.4638 0.052 Uiso 1 1 calc R . .
C171 C 0.3766(5) 0.2178(4) 0.4122(3) 0.0386(18) Uani 1 1 d . . .
C181 C 0.4595(6) 0.2584(5) 0.4068(3) 0.048(2) Uani 1 1 d . . .
H181 H 0.4786 0.2872 0.3747 0.057 Uiso 1 1 calc R . .
C191 C 0.5132(6) 0.2556(5) 0.4490(4) 0.049(2) Uani 1 1 d . . .
H191 H 0.5703 0.2822 0.4452 0.059 Uiso 1 1 calc R . .
C201 C 0.2760(6) 0.3189(4) 0.3382(3) 0.044(2) Uani 1 1 d . . .
C211 C 0.2709(6) 0.3499(5) 0.2861(3) 0.048(2) Uani 1 1 d . . .
H211 H 0.2826 0.3199 0.2609 0.057 Uiso 1 1 calc R . .
C221 C 0.2491(7) 0.4235(5) 0.2708(4) 0.058(2) Uani 1 1 d . . .
H221 H 0.2456 0.4434 0.2353 0.070 Uiso 1 1 calc R . .
C231 C 0.2326(7) 0.4675(5) 0.3067(4) 0.062(3) Uani 1 1 d . . .
H231 H 0.2198 0.5181 0.2961 0.075 Uiso 1 1 calc R . .
C241 C 0.2346(8) 0.4388(5) 0.3581(5) 0.072(3) Uani 1 1 d . . .
H241 H 0.2211 0.4694 0.3830 0.086 Uiso 1 1 calc R . .
C251 C 0.2563(7) 0.3645(4) 0.3741(4) 0.053(2) Uani 1 1 d . . .
H251 H 0.2577 0.3451 0.4097 0.064 Uiso 1 1 calc R . .
C261 C 0.3763(6) 0.1913(5) 0.3056(3) 0.048(2) Uani 1 1 d . . .
C271 C 0.4831(6) 0.1799(5) 0.3012(4) 0.055(2) Uani 1 1 d . . .
H271 H 0.5194 0.1870 0.3282 0.066 Uiso 1 1 calc R . .
C281 C 0.5367(7) 0.1582(5) 0.2577(4) 0.067(3) Uani 1 1 d . . .
H281 H 0.6093 0.1490 0.2556 0.081 Uiso 1 1 calc R . .
C291 C 0.4839(8) 0.1502(6) 0.2173(4) 0.072(3) Uani 1 1 d . . .
H291 H 0.5206 0.1373 0.1868 0.086 Uiso 1 1 calc R . .
C301 C 0.3785(8) 0.1607(6) 0.2214(4) 0.068(3) Uani 1 1 d . . .
H301 H 0.3423 0.1546 0.1940 0.082 Uiso 1 1 calc R . .
C311 C 0.3257(7) 0.1801(5) 0.2651(4) 0.053(2) Uani 1 1 d . . .
H311 H 0.2530 0.1861 0.2679 0.063 Uiso 1 1 calc R . .
C321 C 0.1974(13) 0.0577(9) 0.8702(5) 0.127(6) Uani 1 1 d . . .
H32A H 0.2231 0.1028 0.8725 0.190 Uiso 1 1 calc R . .
H32B H 0.2414 0.0171 0.8877 0.190 Uiso 1 1 calc R . .
H32C H 0.1272 0.0573 0.8867 0.190 Uiso 1 1 calc R . .
C331 C 0.1985(9) 0.0516(7) 0.8136(4) 0.076(3) Uani 1 1 d . . .
C341 C 0.2112(7) 0.1022(5) 0.7710(4) 0.058(2) Uani 1 1 d . . .
C351 C 0.1905(6) 0.0018(5) 0.7431(4) 0.049(2) Uani 1 1 d . . .
C361 C 0.1839(8) -0.0133(6) 0.7975(4) 0.071(3) Uani 1 1 d . . .
C371 C 0.1709(10) -0.0834(7) 0.8234(4) 0.093(4) Uani 1 1 d . . .
H371 H 0.1693 -0.0952 0.8599 0.111 Uiso 1 1 calc R . .
C381 C 0.1608(9) -0.1336(6) 0.7954(4) 0.081(4) Uani 1 1 d . . .
H381 H 0.1492 -0.1807 0.8127 0.097 Uiso 1 1 calc R . .
C391 C 0.1668(7) -0.1184(5) 0.7412(4) 0.059(2) Uani 1 1 d . . .
H391 H 0.1603 -0.1554 0.7228 0.070 Uiso 1 1 calc R . .
C401 C 0.1818(6) -0.0514(5) 0.7146(3) 0.046(2) Uani 1 1 d . . .
C411 C 0.2240(5) -0.0746(4) 0.6255(3) 0.041(2) Uani 1 1 d . . .
C421 C 0.2180(5) -0.0430(4) 0.5697(3) 0.0359(18) Uani 1 1 d . . .
C431 C 0.2692(5) -0.0823(4) 0.5331(4) 0.042(2) Uani 1 1 d . . .
H431 H 0.3048 -0.1284 0.5440 0.050 Uiso 1 1 calc R . .
C441 C 0.2682(5) -0.0549(4) 0.4816(4) 0.043(2) Uani 1 1 d . . .
H441 H 0.3035 -0.0826 0.4574 0.052 Uiso 1 1 calc R . .
C451 C 0.2167(5) 0.0127(4) 0.4634(3) 0.0368(18) Uani 1 1 d . . .
C461 C 0.1658(5) 0.0506(4) 0.5004(3) 0.0350(18) Uani 1 1 d . . .
H461 H 0.1303 0.0967 0.4895 0.042 Uiso 1 1 calc R . .
C471 C 0.1650(5) 0.0236(4) 0.5522(3) 0.0384(19) Uani 1 1 d . . .
H471 H 0.1279 0.0507 0.5763 0.046 Uiso 1 1 calc R . .
C481 C 0.1468(6) -0.0062(4) 0.3681(4) 0.045(2) Uani 1 1 d . . .
C491 C 0.1196(6) 0.0202(5) 0.3175(4) 0.053(2) Uani 1 1 d . . .
H491 H 0.1394 0.0649 0.2993 0.063 Uiso 1 1 calc R . .
C501 C 0.0640(6) -0.0196(6) 0.2945(4) 0.067(3) Uani 1 1 d . . .
H501 H 0.0466 -0.0027 0.2603 0.080 Uiso 1 1 calc R . .
C511 C 0.0338(6) -0.0837(6) 0.3216(5) 0.070(3) Uani 1 1 d . . .
H511 H -0.0052 -0.1104 0.3058 0.083 Uiso 1 1 calc R . .
C521 C 0.0592(6) -0.1100(5) 0.3713(5) 0.060(3) Uani 1 1 d . . .
H521 H 0.0383 -0.1545 0.3893 0.072 Uiso 1 1 calc R . .
C531 C 0.1162(5) -0.0705(4) 0.3949(4) 0.047(2) Uani 1 1 d . . .
H531 H 0.1337 -0.0879 0.4291 0.057 Uiso 1 1 calc R . .
C541 C 0.3544(5) 0.0236(4) 0.3722(4) 0.045(2) Uani 1 1 d . . .
C551 C 0.4309(6) 0.0263(4) 0.4037(4) 0.056(2) Uani 1 1 d . . .
H551 H 0.4141 0.0407 0.4362 0.067 Uiso 1 1 calc R . .
C561 C 0.5324(7) 0.0074(5) 0.3862(5) 0.073(3) Uani 1 1 d . . .
H561 H 0.5853 0.0084 0.4072 0.088 Uiso 1 1 calc R . .
C571 C 0.5568(7) -0.0126(5) 0.3392(6) 0.080(4) Uani 1 1 d . . .
H571 H 0.6265 -0.0254 0.3280 0.097 Uiso 1 1 calc R . .
C581 C 0.4817(7) -0.0147(5) 0.3076(5) 0.072(3) Uani 1 1 d . . .
H581 H 0.4995 -0.0278 0.2747 0.086 Uiso 1 1 calc R . .
C591 C 0.3797(6) 0.0028(4) 0.3248(4) 0.055(2) Uani 1 1 d . . .
H591 H 0.3272 0.0005 0.3038 0.066 Uiso 1 1 calc R . .
C601 C 0.0456(6) 0.2716(4) 0.3685(4) 0.047(2) Uani 1 1 d . . .
H601 H 0.0880 0.2997 0.3434 0.057 Uiso 1 1 calc R . .
C611 C 0.0569(6) 0.2513(4) 0.4202(4) 0.048(2) Uani 1 1 d . . .
H611 H 0.1091 0.2631 0.4378 0.058 Uiso 1 1 calc R . .
C621 C -0.0295(6) 0.2063(4) 0.4442(4) 0.048(2) Uani 1 1 d . . .
H621 H -0.0450 0.1995 0.4824 0.058 Uiso 1 1 calc R . .
C631 C -0.0019(5) 0.1378(4) 0.4199(3) 0.0422(19) Uani 1 1 d . . .
H631 H 0.0192 0.0907 0.4372 0.051 Uiso 1 1 calc R . .
C641 C -0.0138(5) 0.1586(4) 0.3682(4) 0.045(2) Uani 1 1 d . . .
H641 H -0.0016 0.1288 0.3428 0.054 Uiso 1 1 calc R . .
C651 C -0.0505(6) 0.2391(4) 0.3597(4) 0.047(2) Uani 1 1 d . . .
H651 H -0.0836 0.2600 0.3273 0.056 Uiso 1 1 calc R . .
C661 C -0.1156(6) 0.2445(5) 0.4110(4) 0.057(2) Uani 1 1 d . . .
H66A H -0.1762 0.2176 0.4159 0.068 Uiso 1 1 calc R . .
H66B H -0.1365 0.2947 0.4158 0.068 Uiso 1 1 calc R . .
Rh2 Rh 0.19532(4) 0.51555(4) 0.85125(2) 0.0458(2) Uani 1 1 d . . .
P12 P 0.35904(14) 0.53786(11) 0.81556(8) 0.0376(5) Uani 1 1 d . . .
P22 P 0.24446(16) 0.43135(16) 0.92203(8) 0.0561(7) Uani 1 1 d . . .
O12 O 0.6802(6) 0.7271(4) 0.9026(3) 0.073(2) Uani 1 1 d . . .
O22 O 0.2207(5) 0.5307(5) 1.1559(2) 0.080(2) Uani 1 1 d . . .
N12 N 0.5307(7) 0.7708(4) 0.9428(3) 0.061(2) Uani 1 1 d . . .
H12N H 0.4640 0.7697 0.9449 0.073 Uiso 1 1 calc R . .
N22 N 0.3887(8) 0.8598(5) 1.0086(3) 0.077(3) Uani 1 1 d . A .
H22N H 0.3515 0.8366 0.9933 0.093 Uiso 1 1 calc R . .
N32 N 0.1569(6) 0.6356(7) 1.1114(3) 0.081(3) Uani 1 1 d . . .
H32N H 0.1396 0.6587 1.0812 0.097 Uiso 1 1 calc R . .
N42 N 0.1976(8) 0.7876(7) 1.0963(4) 0.096(4) Uani 1 1 d . A .
H42N H 0.2123 0.7729 1.0666 0.115 Uiso 1 1 calc R . .
C12 C 0.2374(13) 0.9161(9) 1.0622(6) 0.127(6) Uani 1 1 d D A .
H12 H 0.2268 0.9608 1.0776 0.152 Uiso 1 1 calc R . .
C22 C 0.1663(14) 0.9300(12) 1.0158(8) 0.178(10) Uani 1 1 d D . .
H22A H 0.1819 0.9738 0.9910 0.214 Uiso 0.70(3) 1 calc PR A 1
H22B H 0.1773 0.8887 0.9974 0.214 Uiso 0.70(3) 1 calc PR A 1
H22C H 0.2084 0.9266 0.9828 0.214 Uiso 0.30(3) 1 calc PR A 2
H22D H 0.1165 0.8941 1.0216 0.214 Uiso 0.30(3) 1 calc PR A 2
C32A C 0.0569(15) 0.939(2) 1.0400(12) 0.209(15) Uiso 0.70(3) 1 d PD A 1
H32D H 0.0339 0.9903 1.0388 0.313 Uiso 0.70(3) 1 calc PR A 1
H32E H 0.0536 0.9142 1.0759 0.313 Uiso 0.70(3) 1 calc PR A 1
H32F H 0.0125 0.9186 1.0210 0.313 Uiso 0.70(3) 1 calc PR A 1
C32B C 0.111(6) 1.005(2) 1.015(3) 0.209(15) Uiso 0.30(3) 1 d PD A 2
H32J H 0.0401 1.0020 1.0296 0.313 Uiso 0.30(3) 1 calc PR A 2
H32K H 0.1112 1.0306 0.9788 0.313 Uiso 0.30(3) 1 calc PR A 2
H32L H 0.1458 1.0313 1.0345 0.313 Uiso 0.30(3) 1 calc PR A 2
C42 C 0.4221(14) 0.9863(6) 1.0938(5) 0.116(6) Uani 1 1 d . . .
H42A H 0.3635 1.0226 1.0863 0.174 Uiso 1 1 calc R . .
H42B H 0.4850 1.0097 1.0889 0.174 Uiso 1 1 calc R . .
H42C H 0.4121 0.9612 1.1295 0.174 Uiso 1 1 calc R . .
C52 C 0.4310(13) 0.9325(6) 1.0577(4) 0.088(4) Uani 1 1 d . A .
C62 C 0.3480(13) 0.9054(7) 1.0437(4) 0.094(5) Uani 1 1 d . . .
C72 C 0.4934(10) 0.8561(5) 1.0012(4) 0.067(3) Uani 1 1 d . . .
C82 C 0.5229(11) 0.9020(5) 1.0326(4) 0.073(3) Uani 1 1 d . A .
C92 C 0.6282(12) 0.9061(6) 1.0335(4) 0.088(4) Uani 1 1 d . . .
H92 H 0.6501 0.9365 1.0535 0.106 Uiso 1 1 calc R A .
C102 C 0.6977(11) 0.8667(6) 1.0057(4) 0.082(4) Uani 1 1 d . A .
H102 H 0.7686 0.8686 1.0073 0.098 Uiso 1 1 calc R . .
C112 C 0.6670(9) 0.8224(5) 0.9744(4) 0.066(3) Uani 1 1 d . . .
H112 H 0.7173 0.7958 0.9548 0.079 Uiso 1 1 calc R A .
C122 C 0.5659(9) 0.8177(5) 0.9721(3) 0.061(3) Uani 1 1 d . A .
C132 C 0.5880(9) 0.7286(5) 0.9128(4) 0.060(3) Uani 1 1 d . . .
C142 C 0.5283(7) 0.6809(5) 0.8909(3) 0.053(2) Uani 1 1 d . . .
C152 C 0.4391(7) 0.6550(6) 0.9157(4) 0.066(3) Uani 1 1 d . . .
H152 H 0.4116 0.6675 0.9479 0.079 Uiso 1 1 calc R . .
C162 C 0.3897(7) 0.6101(5) 0.8929(4) 0.059(3) Uani 1 1 d . . .
H162 H 0.3278 0.5930 0.9094 0.071 Uiso 1 1 calc R . .
C172 C 0.4299(6) 0.5905(5) 0.8467(3) 0.047(2) Uani 1 1 d . . .
C182 C 0.5197(6) 0.6172(5) 0.8219(3) 0.046(2) Uani 1 1 d . . .
H182 H 0.5468 0.6058 0.7894 0.056 Uiso 1 1 calc R . .
C192 C 0.5684(7) 0.6603(5) 0.8452(3) 0.053(2) Uani 1 1 d . . .
H192 H 0.6314 0.6762 0.8292 0.064 Uiso 1 1 calc R . .
C202 C 0.3547(5) 0.5931(4) 0.7521(3) 0.0421(19) Uani 1 1 d . . .
C212 C 0.3666(6) 0.5631(5) 0.7073(3) 0.049(2) Uani 1 1 d . . .
H212 H 0.3855 0.5129 0.7093 0.059 Uiso 1 1 calc R . .
C222 C 0.3509(7) 0.6062(7) 0.6603(4) 0.070(3) Uani 1 1 d . . .
H222 H 0.3596 0.5866 0.6296 0.084 Uiso 1 1 calc R . .
C232 C 0.3211(7) 0.6813(8) 0.6592(6) 0.089(5) Uani 1 1 d . . .
H232 H 0.3079 0.7121 0.6275 0.107 Uiso 1 1 calc R . .
C242 C 0.3116(7) 0.7092(6) 0.7032(6) 0.079(4) Uani 1 1 d . . .
H242 H 0.2931 0.7593 0.7017 0.095 Uiso 1 1 calc R . .
C252 C 0.3278(6) 0.6669(5) 0.7487(5) 0.059(3) Uani 1 1 d . . .
H252 H 0.3208 0.6875 0.7789 0.071 Uiso 1 1 calc R . .
C262 C 0.4410(5) 0.4588(4) 0.8037(3) 0.0348(17) Uani 1 1 d . . .
C272 C 0.5462(6) 0.4462(4) 0.8088(3) 0.0406(19) Uani 1 1 d . . .
H272 H 0.5780 0.4793 0.8226 0.049 Uiso 1 1 calc R . .
C282 C 0.6039(6) 0.3875(5) 0.7944(3) 0.048(2) Uani 1 1 d . . .
H282 H 0.6752 0.3801 0.7981 0.058 Uiso 1 1 calc R . .
C292 C 0.5595(7) 0.3383(5) 0.7743(4) 0.062(3) Uani 1 1 d . . .
H292 H 0.6003 0.2979 0.7637 0.075 Uiso 1 1 calc R . .
C302 C 0.4559(7) 0.3486(5) 0.7698(4) 0.059(3) Uani 1 1 d . . .
H302 H 0.4251 0.3148 0.7563 0.071 Uiso 1 1 calc R . .
C312 C 0.3966(6) 0.4072(4) 0.7846(3) 0.0424(19) Uani 1 1 d . . .
H312 H 0.3248 0.4130 0.7820 0.051 Uiso 1 1 calc R . .
C322 C 0.1692(13) 0.9267(10) 1.1804(6) 0.143(7) Uani 1 1 d . . .
H32G H 0.0985 0.9499 1.1809 0.215 Uiso 1 1 calc R . .
H32H H 0.2150 0.9599 1.1597 0.215 Uiso 1 1 calc R . .
H32I H 0.1891 0.9139 1.2157 0.215 Uiso 1 1 calc R . .
C332 C 0.1771(10) 0.8584(10) 1.1568(5) 0.102(5) Uani 1 1 d . A .
C342 C 0.2064(11) 0.8577(9) 1.1031(5) 0.103(5) Uani 1 1 d . . .
C352 C 0.1630(8) 0.7435(10) 1.1420(4) 0.086(5) Uani 1 1 d . . .
C362 C 0.1536(9) 0.7887(10) 1.1809(6) 0.095(4) Uani 1 1 d . A .
C372 C 0.1229(8) 0.7572(11) 1.2318(4) 0.103(6) Uani 1 1 d . . .
H372 H 0.1145 0.7846 1.2587 0.124 Uiso 1 1 calc R A .
C382 C 0.1053(9) 0.6868(11) 1.2419(6) 0.104(5) Uani 1 1 d . A .
H382 H 0.0868 0.6643 1.2763 0.125 Uiso 1 1 calc R . .
C392 C 0.1142(7) 0.6484(9) 1.2027(4) 0.091(4) Uani 1 1 d . . .
H392 H 0.0974 0.6003 1.2111 0.109 Uiso 1 1 calc R A .
C402 C 0.1451(7) 0.6737(9) 1.1529(4) 0.077(3) Uani 1 1 d . A .
C412 C 0.1937(7) 0.5653(8) 1.1161(4) 0.071(3) Uani 1 1 d . . .
C422 C 0.1987(6) 0.5337(7) 1.0677(3) 0.061(3) Uani 1 1 d . . .
C432 C 0.2433(7) 0.4646(8) 1.0705(4) 0.074(3) Uani 1 1 d . . .
H432 H 0.2666 0.4383 1.1019 0.088 Uiso 1 1 calc R . .
C442 C 0.2544(7) 0.4329(7) 1.0269(4) 0.074(3) Uani 1 1 d . . .
H442 H 0.2860 0.3849 1.0287 0.089 Uiso 1 1 calc R . .
C452 C 0.2201(6) 0.4703(6) 0.9806(3) 0.057(3) Uani 1 1 d . . .
C462 C 0.1745(6) 0.5387(7) 0.9787(3) 0.060(3) Uani 1 1 d . . .
H462 H 0.1505 0.5644 0.9473 0.072 Uiso 1 1 calc R . .
C472 C 0.1619(6) 0.5722(6) 1.0217(3) 0.061(3) Uani 1 1 d . . .
H472 H 0.1292 0.6200 1.0198 0.073 Uiso 1 1 calc R . .
C482 C 0.1687(6) 0.3554(6) 0.9333(4) 0.065(3) Uani 1 1 d . . .
C492 C 0.1616(7) 0.3228(7) 0.8918(4) 0.077(4) Uani 1 1 d . . .
H492 H 0.1962 0.3401 0.8593 0.093 Uiso 1 1 calc R . .
C502 C 0.1046(8) 0.2652(6) 0.8969(5) 0.084(4) Uani 1 1 d . . .
H502 H 0.1006 0.2432 0.8681 0.100 Uiso 1 1 calc R . .
C512 C 0.0545(9) 0.2402(8) 0.9435(6) 0.101(5) Uani 1 1 d . . .
H512 H 0.0150 0.2011 0.9470 0.121 Uiso 1 1 calc R . .
C522 C 0.0612(8) 0.2715(8) 0.9851(6) 0.100(5) Uani 1 1 d . . .
H522 H 0.0272 0.2527 1.0174 0.120 Uiso 1 1 calc R . .
C532 C 0.1181(7) 0.3318(7) 0.9813(4) 0.082(4) Uani 1 1 d . . .
H532 H 0.1209 0.3543 1.0100 0.099 Uiso 1 1 calc R . .
C542 C 0.3767(6) 0.3900(6) 0.9271(3) 0.054(2) Uani 1 1 d . . .
C552 C 0.4456(6) 0.4290(7) 0.9430(3) 0.063(3) Uani 1 1 d . . .
H552 H 0.4229 0.4748 0.9521 0.076 Uiso 1 1 calc R . .
C562 C 0.5473(7) 0.4003(8) 0.9454(4) 0.074(3) Uani 1 1 d . . .
H562 H 0.5941 0.4266 0.9564 0.088 Uiso 1 1 calc R . .
C572 C 0.5810(8) 0.3356(7) 0.9323(4) 0.075(3) Uani 1 1 d . . .
H572 H 0.6509 0.3167 0.9340 0.089 Uiso 1 1 calc R . .
C582 C 0.5127(7) 0.2967(6) 0.9165(4) 0.070(3) Uani 1 1 d . . .
H582 H 0.5359 0.2514 0.9069 0.083 Uiso 1 1 calc R . .
C592 C 0.4115(7) 0.3240(6) 0.9147(4) 0.062(3) Uani 1 1 d . . .
H592 H 0.3648 0.2966 0.9047 0.075 Uiso 1 1 calc R . .
C602 C 0.1168(6) 0.5774(5) 0.7843(3) 0.053(2) Uani 1 1 d . . .
H602 H 0.1698 0.5752 0.7571 0.064 Uiso 1 1 calc R . .
C612 C 0.1097(6) 0.6182(6) 0.8224(4) 0.059(2) Uani 1 1 d . . .
H612 H 0.1573 0.6492 0.8267 0.071 Uiso 1 1 calc R . .
C622 C 0.0099(6) 0.6039(7) 0.8566(4) 0.069(3) Uani 1 1 d . . .
H622 H -0.0190 0.6398 0.8790 0.083 Uiso 1 1 calc R . .
C632 C 0.0325(6) 0.5257(7) 0.8829(4) 0.065(3) Uani 1 1 d . . .
H632 H 0.0401 0.5083 0.9184 0.078 Uiso 1 1 calc R . .
C642 C 0.0393(6) 0.4864(7) 0.8447(4) 0.065(3) Uani 1 1 d . . .
H642 H 0.0528 0.4355 0.8490 0.078 Uiso 1 1 calc R . .
C652 C 0.0223(7) 0.5361(6) 0.7945(3) 0.061(3) Uani 1 1 d . . .
H652 H 0.0044 0.5145 0.7657 0.073 Uiso 1 1 calc R . .
C662 C -0.0566(7) 0.5935(7) 0.8142(4) 0.076(3) Uani 1 1 d . . .
H66C H -0.1224 0.5752 0.8286 0.091 Uiso 1 1 calc R . .
H66D H -0.0686 0.6375 0.7879 0.091 Uiso 1 1 calc R . .
F11 F 0.1638(4) 0.2021(3) 0.5436(2) 0.0558(13) Uani 1 1 d . . .
F21 F 0.2654(3) 0.2394(3) 0.5952(2) 0.0551(13) Uani 1 1 d . . .
F31 F 0.0946(4) 0.2386(3) 0.6180(3) 0.0798(19) Uani 1 1 d . . .
F41 F 0.1995(4) 0.1343(3) 0.6210(2) 0.0619(14) Uani 1 1 d . . .
B1 B 0.1788(7) 0.2041(6) 0.5938(5) 0.052(3) Uani 1 1 d . . .
F12 F 0.1183(5) 0.8167(5) 0.9402(3) 0.106(3) Uani 1 1 d . . .
F22 F 0.1971(5) 0.7370(4) 1.0013(2) 0.0871(19) Uani 1 1 d . . .
F32 F 0.1920(5) 0.7103(4) 0.9215(2) 0.093(2) Uani 1 1 d . . .
F42 F 0.2906(4) 0.7956(4) 0.9339(2) 0.0818(18) Uani 1 1 d . . .
B2 B 0.1995(10) 0.7627(9) 0.9481(5) 0.079(4) Uani 1 1 d . . .
Cl15 Cl 0.0663(3) 0.2108(3) 0.21519(18) 0.0872(13) Uani 0.70 1 d PDU . .
Cl25 Cl 0.1479(5) 0.1096(3) 0.1514(3) 0.147(3) Uani 0.70 1 d PDU . .
C15 C 0.0980(15) 0.1953(6) 0.1541(5) 0.125(7) Uani 0.70 1 d PDU . .
H15A H 0.0361 0.2067 0.1351 0.150 Uiso 0.70 1 calc PR . .
H15B H 0.1485 0.2280 0.1365 0.150 Uiso 0.70 1 calc PR . .
Cl16 Cl 0.0064(5) 0.4380(3) 0.6235(3) 0.134(2) Uani 0.70 1 d PDU . .
Cl26 Cl 0.1153(5) 0.5401(4) 0.6543(2) 0.142(2) Uani 0.70 1 d PDU . .
C16 C 0.0425(17) 0.5213(8) 0.6116(7) 0.128(8) Uani 0.70 1 d PDU . .
H16A H -0.0199 0.5563 0.6102 0.154 Uiso 0.70 1 calc PR . .
H16B H 0.0810 0.5288 0.5771 0.154 Uiso 0.70 1 calc PR . .
Cl17 Cl 0.4181(4) 0.5495(3) 0.3649(3) 0.139(3) Uani 0.70 1 d PDU . .
Cl27 Cl 0.6051(5) 0.6094(4) 0.3643(2) 0.140(3) Uani 0.70 1 d PDU . .
C17 C 0.4757(8) 0.6197(9) 0.3730(10) 0.142(9) Uani 0.70 1 d PDU . .
H17A H 0.4546 0.6292 0.4083 0.170 Uiso 0.70 1 calc PR . .
H17B H 0.4502 0.6627 0.3486 0.170 Uiso 0.70 1 calc PR . .
Cl18 Cl 0.3447(5) 0.3976(5) 0.4955(3) 0.160(3) Uani 0.70 1 d PDU . .
Cl28 Cl 0.1330(5) 0.4487(5) 0.4895(3) 0.167(3) Uani 0.70 1 d PDU . .
C18 C 0.2250(8) 0.4026(13) 0.5259(6) 0.137(8) Uani 0.70 1 d PDU . .
H18A H 0.2070 0.3531 0.5386 0.164 Uiso 0.70 1 calc PR . .
H18B H 0.2252 0.4255 0.5563 0.164 Uiso 0.70 1 calc PR . .
Cl19 Cl 0.1094(7) 0.6654(5) 0.4689(4) 0.202(4) Uani 0.70 1 d PDU . .
Cl29 Cl 0.2734(7) 0.5965(5) 0.5284(3) 0.185(3) Uani 0.70 1 d PDU . .
C19 C 0.2345(10) 0.6347(13) 0.4697(5) 0.135(8) Uani 0.70 1 d PDU . .
H19A H 0.2749 0.6753 0.4552 0.162 Uiso 0.70 1 calc PR . .
H19B H 0.2508 0.5988 0.4467 0.162 Uiso 0.70 1 calc PR . .

loop_
_atom_site_aniso_label
_atom_site_aniso_U_11
_atom_site_aniso_U_22
_atom_site_aniso_U_33
_atom_site_aniso_U_23
_atom_site_aniso_U_13
_atom_site_aniso_U_12
Rh1 0.0187(3) 0.0354(3) 0.0629(4) -0.0151(3) -0.0133(3) -0.0037(2)
P11 0.0245(10) 0.0418(12) 0.0591(13) -0.0142(10) -0.0113(9) -0.0089(8)
P21 0.0185(9) 0.0364(11) 0.0631(13) -0.0205(10) -0.0105(9) -0.0023(8)
O11 0.024(3) 0.071(4) 0.078(4) -0.021(3) -0.018(3) -0.013(3)
O21 0.066(4) 0.036(3) 0.079(4) -0.015(3) -0.031(3) 0.009(3)
N11 0.024(3) 0.048(4) 0.071(5) -0.026(4) -0.018(3) -0.002(3)
N21 0.028(4) 0.052(4) 0.069(5) -0.029(4) -0.019(3) -0.006(3)
N31 0.028(3) 0.031(3) 0.063(4) -0.005(3) -0.008(3) -0.001(3)
N41 0.028(3) 0.056(4) 0.059(4) -0.014(4) -0.012(3) -0.013(3)
C11 0.036(5) 0.083(7) 0.075(6) -0.034(5) -0.008(4) -0.020(5)
C21 0.029(5) 0.085(7) 0.087(7) -0.042(6) -0.006(5) -0.011(5)
C31 0.043(5) 0.083(7) 0.103(8) -0.033(6) -0.019(5) -0.007(5)
C41 0.056(6) 0.079(7) 0.083(7) -0.020(6) -0.025(5) -0.016(5)
C51 0.038(5) 0.045(5) 0.070(6) -0.020(4) -0.022(4) -0.004(4)
C61 0.035(5) 0.050(5) 0.066(6) -0.022(4) -0.011(4) -0.013(4)
C71 0.024(4) 0.029(4) 0.078(6) -0.022(4) -0.022(4) -0.002(3)
C81 0.033(4) 0.039(5) 0.080(6) -0.026(4) -0.025(4) -0.005(3)
C91 0.036(5) 0.050(5) 0.079(6) -0.032(5) -0.031(5) 0.005(4)
C101 0.018(4) 0.067(6) 0.090(7) -0.040(5) -0.018(4) 0.007(4)
C111 0.020(4) 0.058(5) 0.075(6) -0.038(5) -0.017(4) 0.005(4)
C121 0.029(4) 0.041(5) 0.067(6) -0.025(4) -0.017(4) -0.003(3)
C131 0.031(5) 0.031(4) 0.064(6) -0.016(4) -0.015(4) -0.001(3)
C141 0.026(4) 0.033(4) 0.070(6) -0.020(4) -0.018(4) -0.001(3)
C151 0.029(4) 0.039(4) 0.066(5) -0.013(4) -0.011(4) -0.009(3)
C161 0.028(4) 0.041(5) 0.068(6) -0.014(4) -0.018(4) -0.012(3)
C171 0.022(4) 0.038(4) 0.061(5) -0.013(4) -0.013(4) -0.008(3)
C181 0.031(4) 0.053(5) 0.063(5) -0.009(4) -0.010(4) -0.017(4)
C191 0.028(4) 0.054(5) 0.072(6) -0.017(5) -0.011(4) -0.015(4)
C201 0.025(4) 0.046(5) 0.066(6) -0.011(4) -0.013(4) -0.011(3)
C211 0.035(4) 0.053(5) 0.057(5) -0.006(4) -0.012(4) -0.011(4)
C221 0.043(5) 0.065(6) 0.065(6) 0.000(5) -0.010(4) -0.014(5)
C231 0.052(6) 0.052(6) 0.083(7) 0.000(5) -0.021(5) -0.008(4)
C241 0.069(7) 0.056(6) 0.102(9) -0.035(6) -0.031(6) -0.005(5)
C251 0.053(5) 0.040(5) 0.074(6) -0.013(4) -0.028(5) -0.006(4)
C261 0.031(4) 0.053(5) 0.061(5) -0.014(4) 0.004(4) -0.013(4)
C271 0.032(5) 0.055(5) 0.085(7) -0.023(5) -0.006(4) -0.014(4)
C281 0.039(5) 0.064(6) 0.104(8) -0.039(6) 0.015(5) -0.008(5)
C291 0.068(7) 0.071(7) 0.080(7) -0.037(6) 0.023(6) -0.014(5)
C301 0.069(7) 0.076(7) 0.072(7) -0.040(6) 0.002(5) -0.018(5)
C311 0.037(5) 0.050(5) 0.080(7) -0.023(5) -0.012(4) -0.012(4)
C321 0.171(15) 0.169(15) 0.072(8) -0.032(9) -0.013(9) -0.118(13)
C331 0.076(7) 0.099(9) 0.070(7) -0.020(6) -0.014(6) -0.056(7)
C341 0.044(5) 0.070(6) 0.071(6) -0.026(5) -0.004(4) -0.030(5)
C351 0.025(4) 0.063(6) 0.066(6) -0.012(5) -0.015(4) -0.018(4)
C361 0.062(6) 0.095(8) 0.065(6) -0.003(6) -0.024(5) -0.044(6)
C371 0.110(10) 0.116(10) 0.064(7) 0.010(7) -0.033(7) -0.074(9)
C381 0.078(8) 0.079(8) 0.085(8) 0.023(6) -0.036(6) -0.043(6)
C391 0.044(5) 0.057(6) 0.077(7) 0.001(5) -0.019(5) -0.021(4)
C401 0.021(4) 0.052(5) 0.066(6) -0.003(4) -0.013(4) -0.010(4)
C411 0.022(4) 0.027(4) 0.081(6) -0.016(4) -0.015(4) -0.004(3)
C421 0.017(3) 0.028(4) 0.067(5) -0.011(4) -0.013(3) -0.006(3)
C431 0.019(4) 0.027(4) 0.082(6) -0.017(4) -0.016(4) 0.003(3)
C441 0.022(4) 0.040(5) 0.074(6) -0.026(4) -0.011(4) 0.000(3)
C451 0.016(3) 0.032(4) 0.069(5) -0.019(4) -0.013(3) -0.003(3)
C461 0.020(4) 0.026(4) 0.063(5) -0.012(4) -0.018(3) 0.000(3)
C471 0.018(4) 0.035(4) 0.068(6) -0.019(4) -0.014(3) -0.003(3)
C481 0.023(4) 0.044(5) 0.079(6) -0.037(4) -0.012(4) -0.001(3)
C491 0.028(4) 0.062(6) 0.078(6) -0.039(5) -0.013(4) 0.003(4)
C501 0.029(5) 0.097(8) 0.092(8) -0.065(7) -0.015(5) 0.006(5)
C511 0.017(4) 0.086(8) 0.130(10) -0.082(8) -0.018(5) 0.004(5)
C521 0.021(4) 0.048(5) 0.125(9) -0.051(6) -0.007(5) -0.004(4)
C531 0.021(4) 0.047(5) 0.085(6) -0.037(5) -0.005(4) -0.006(4)
C541 0.017(4) 0.043(5) 0.079(6) -0.020(4) -0.003(4) -0.007(3)
C551 0.028(4) 0.039(5) 0.105(8) -0.022(5) -0.015(5) -0.001(4)
C561 0.023(5) 0.047(6) 0.153(11) -0.019(7) -0.016(6) -0.005(4)
C571 0.024(5) 0.049(6) 0.170(13) -0.037(7) 0.015(6) -0.003(4)
C581 0.044(6) 0.040(5) 0.133(10) -0.040(6) 0.028(6) -0.010(4)
C591 0.031(4) 0.042(5) 0.100(7) -0.041(5) 0.007(5) -0.006(4)
C601 0.023(4) 0.035(4) 0.087(7) -0.015(4) -0.016(4) 0.000(3)
C611 0.024(4) 0.047(5) 0.082(7) -0.032(5) -0.013(4) 0.004(3)
C621 0.024(4) 0.051(5) 0.075(6) -0.021(4) -0.011(4) -0.001(4)
C631 0.018(4) 0.042(5) 0.070(6) -0.017(4) -0.012(4) 0.001(3)
C641 0.021(4) 0.046(5) 0.075(6) -0.023(4) -0.015(4) -0.005(3)
C651 0.026(4) 0.041(5) 0.079(6) -0.016(4) -0.023(4) 0.001(3)
C661 0.025(4) 0.050(5) 0.097(7) -0.019(5) -0.016(5) 0.003(4)
Rh2 0.0219(3) 0.0800(5) 0.0405(4) -0.0121(3) -0.0046(3) -0.0201(3)
P12 0.0243(10) 0.0469(12) 0.0465(12) -0.0162(9) -0.0010(8) -0.0125(9)
P22 0.0251(11) 0.106(2) 0.0385(12) -0.0013(12) -0.0066(9) -0.0259(12)
O12 0.063(5) 0.083(5) 0.089(5) -0.038(4) 0.000(4) -0.043(4)
O22 0.060(4) 0.148(7) 0.041(4) -0.004(4) -0.022(3) -0.047(4)
N12 0.073(5) 0.065(5) 0.059(5) -0.022(4) -0.024(4) -0.026(4)
N22 0.099(8) 0.078(6) 0.058(5) -0.020(5) -0.029(5) 0.010(5)
N32 0.035(4) 0.177(11) 0.036(4) -0.029(6) -0.015(3) -0.009(6)
N42 0.078(7) 0.132(10) 0.078(7) -0.039(7) -0.032(6) 0.040(7)
C12 0.157(16) 0.113(12) 0.106(11) -0.036(10) -0.068(11) 0.070(11)
C22 0.142(17) 0.22(2) 0.155(17) -0.062(16) -0.054(14) 0.103(16)
C42 0.231(19) 0.049(7) 0.071(8) -0.023(6) -0.035(10) 0.009(9)
C52 0.170(14) 0.044(6) 0.054(6) -0.012(5) -0.044(8) 0.009(7)
C62 0.153(13) 0.073(8) 0.051(6) -0.018(6) -0.036(8) 0.044(8)
C72 0.105(9) 0.051(6) 0.051(6) -0.010(5) -0.039(6) 0.001(6)
C82 0.137(11) 0.036(5) 0.052(6) -0.015(4) -0.040(7) 0.004(6)
C92 0.155(13) 0.056(7) 0.074(8) -0.020(6) -0.060(8) -0.031(8)
C102 0.121(10) 0.066(7) 0.073(7) -0.020(6) -0.043(7) -0.022(7)
C112 0.084(8) 0.057(6) 0.071(6) -0.017(5) -0.041(6) -0.017(5)
C122 0.102(8) 0.043(5) 0.049(5) -0.015(4) -0.032(5) -0.018(5)
C132 0.080(8) 0.061(6) 0.053(6) -0.024(5) -0.003(5) -0.036(5)
C142 0.048(5) 0.060(6) 0.060(6) -0.028(5) 0.001(4) -0.026(4)
C152 0.058(6) 0.087(7) 0.067(6) -0.039(6) 0.007(5) -0.032(5)
C162 0.038(5) 0.083(7) 0.068(6) -0.042(5) 0.017(4) -0.031(5)
C172 0.027(4) 0.060(5) 0.061(5) -0.025(4) 0.003(4) -0.017(4)
C182 0.039(5) 0.060(5) 0.048(5) -0.024(4) 0.001(4) -0.019(4)
C192 0.044(5) 0.066(6) 0.057(5) -0.022(5) 0.003(4) -0.027(4)
C202 0.020(4) 0.043(5) 0.063(5) -0.004(4) -0.001(4) -0.010(3)
C212 0.031(4) 0.057(5) 0.057(5) -0.005(4) -0.004(4) -0.004(4)
C222 0.032(5) 0.105(9) 0.065(6) 0.012(6) -0.007(4) -0.011(5)
C232 0.021(5) 0.108(11) 0.111(10) 0.064(9) -0.020(6) -0.021(6)
C242 0.033(5) 0.055(6) 0.136(11) 0.029(8) -0.022(7) -0.014(5)
C252 0.024(4) 0.040(5) 0.111(8) -0.007(5) -0.008(5) -0.006(4)
C262 0.030(4) 0.044(4) 0.034(4) -0.005(3) -0.006(3) -0.015(3)
C272 0.030(4) 0.051(5) 0.047(5) -0.014(4) -0.010(3) -0.011(4)
C282 0.030(4) 0.058(5) 0.059(5) -0.012(4) -0.010(4) -0.005(4)
C292 0.047(5) 0.046(5) 0.101(8) -0.026(5) -0.025(5) 0.003(4)
C302 0.051(6) 0.040(5) 0.096(7) -0.020(5) -0.026(5) -0.008(4)
C312 0.031(4) 0.037(4) 0.062(5) -0.005(4) -0.014(4) -0.013(3)
C322 0.138(14) 0.176(17) 0.107(11) -0.064(11) -0.031(10) 0.087(13)
C332 0.076(8) 0.151(14) 0.082(9) -0.071(9) -0.029(7) 0.065(9)
C342 0.091(9) 0.113(11) 0.090(10) -0.010(9) -0.030(7) 0.057(9)
C352 0.042(6) 0.176(14) 0.039(6) -0.044(8) -0.017(5) 0.040(8)
C362 0.045(6) 0.144(13) 0.099(11) -0.047(10) -0.026(6) 0.029(8)
C372 0.027(6) 0.237(19) 0.048(7) -0.058(10) -0.009(5) 0.026(8)
C382 0.038(6) 0.204(18) 0.081(9) -0.044(11) -0.014(6) -0.018(9)
C392 0.026(5) 0.208(15) 0.052(6) -0.055(8) -0.011(4) -0.010(6)
C402 0.033(5) 0.134(12) 0.069(8) -0.033(8) -0.018(5) 0.001(6)
C412 0.015(4) 0.131(11) 0.068(8) -0.011(7) -0.006(4) -0.018(5)
C422 0.023(4) 0.135(10) 0.030(5) -0.008(5) -0.007(4) -0.031(6)
C432 0.021(5) 0.149(12) 0.044(6) 0.001(6) -0.008(4) -0.006(6)
C442 0.031(5) 0.146(11) 0.045(6) -0.014(6) -0.006(4) -0.012(6)
C452 0.019(4) 0.113(9) 0.039(5) -0.004(5) -0.007(3) -0.014(5)
C462 0.024(4) 0.121(9) 0.036(5) -0.002(5) -0.009(4) -0.028(5)
C472 0.023(4) 0.119(9) 0.044(5) -0.010(5) -0.002(4) -0.025(5)
C482 0.028(5) 0.108(8) 0.056(6) 0.018(6) -0.016(4) -0.028(5)
C492 0.037(5) 0.124(10) 0.068(7) 0.022(6) -0.022(5) -0.043(6)
C502 0.049(6) 0.093(8) 0.110(9) 0.015(7) -0.031(6) -0.035(6)
C512 0.055(7) 0.110(11) 0.126(12) 0.047(9) -0.032(8) -0.042(7)
C522 0.048(7) 0.125(11) 0.101(10) 0.064(9) -0.014(7) -0.030(7)
C532 0.035(5) 0.135(10) 0.061(6) 0.036(7) -0.013(5) -0.026(6)
C542 0.028(4) 0.095(8) 0.040(5) 0.003(5) -0.008(4) -0.025(5)
C552 0.029(5) 0.119(9) 0.046(5) -0.015(5) -0.006(4) -0.019(5)
C562 0.027(5) 0.142(11) 0.055(6) -0.016(7) -0.007(4) -0.025(6)
C572 0.038(6) 0.116(10) 0.066(7) -0.003(7) -0.013(5) -0.009(6)
C582 0.043(6) 0.093(8) 0.066(6) 0.007(6) -0.011(5) -0.008(5)
C592 0.049(6) 0.080(7) 0.058(6) 0.014(5) -0.020(5) -0.030(5)
C602 0.023(4) 0.084(7) 0.052(5) -0.007(5) -0.006(4) -0.014(4)
C612 0.026(4) 0.085(7) 0.071(6) -0.019(5) -0.013(4) -0.008(4)
C622 0.020(4) 0.120(10) 0.077(7) -0.040(7) -0.007(4) -0.006(5)
C632 0.013(4) 0.138(10) 0.049(5) -0.017(6) -0.007(4) -0.018(5)
C642 0.028(5) 0.119(9) 0.052(6) -0.006(6) -0.009(4) -0.028(5)
C652 0.041(5) 0.097(8) 0.049(5) -0.006(5) -0.014(4) -0.029(5)
C662 0.023(5) 0.129(10) 0.078(7) -0.013(7) -0.016(5) -0.013(5)
F11 0.044(3) 0.054(3) 0.078(4) -0.019(3) -0.026(2) -0.008(2)
F21 0.034(2) 0.054(3) 0.086(4) -0.016(3) -0.022(2) -0.016(2)
F31 0.032(3) 0.099(4) 0.126(5) -0.065(4) -0.017(3) 0.001(3)
F41 0.076(4) 0.047(3) 0.071(3) -0.014(3) -0.021(3) -0.018(3)
B1 0.026(5) 0.049(6) 0.090(8) -0.022(6) -0.017(5) -0.010(4)
F12 0.064(4) 0.153(7) 0.080(4) 0.032(4) -0.004(3) -0.013(4)
F22 0.092(5) 0.117(5) 0.050(3) 0.004(3) -0.017(3) -0.023(4)
F32 0.076(4) 0.153(7) 0.057(4) -0.006(4) -0.020(3) -0.041(4)
F42 0.055(3) 0.122(5) 0.067(4) -0.003(3) -0.005(3) -0.024(3)
B2 0.057(8) 0.110(11) 0.058(8) 0.023(8) -0.010(6) -0.019(8)
Cl15 0.050(2) 0.114(3) 0.105(3) -0.020(3) -0.021(2) -0.023(2)
Cl25 0.106(4) 0.085(3) 0.243(8) -0.052(4) 0.047(5) -0.011(3)
C15 0.093(12) 0.060(10) 0.212(18) 0.011(11) -0.022(12) -0.020(9)
Cl16 0.146(5) 0.125(5) 0.137(5) -0.030(4) -0.022(4) -0.023(4)
Cl26 0.146(5) 0.188(6) 0.105(4) -0.031(4) -0.034(4) -0.044(5)
C16 0.122(14) 0.143(15) 0.134(15) -0.020(12) -0.029(12) -0.062(12)
Cl17 0.119(4) 0.095(4) 0.218(7) -0.076(4) 0.056(4) -0.057(3)
Cl27 0.167(6) 0.187(6) 0.095(4) -0.033(4) -0.013(4) -0.115(5)
C17 0.176(17) 0.110(13) 0.157(16) -0.074(12) 0.050(13) -0.066(13)
Cl18 0.166(6) 0.199(7) 0.116(5) -0.067(5) -0.033(4) 0.047(5)
Cl28 0.136(5) 0.255(9) 0.121(5) -0.063(5) -0.032(4) -0.001(6)
C18 0.146(16) 0.126(15) 0.119(14) 0.005(12) -0.014(13) 0.013(13)
Cl19 0.166(7) 0.234(9) 0.242(9) -0.145(8) -0.066(6) 0.030(6)
Cl29 0.243(9) 0.173(7) 0.157(6) -0.044(5) -0.057(6) -0.038(7)
C19 0.131(15) 0.165(17) 0.126(15) -0.049(13) -0.027(12) -0.029(13)

loop_
_atom_type_symbol
_atom_type_description
_atom_type_scat_dispersion_real
_atom_type_scat_dispersion_imag
_atom_type_scat_source
C C 0.0033 0.0016 'International Tables Vol C Tables 4.2.6.8 and 6.1.1.4'
H H 0.0000 0.0000 'International Tables Vol C Tables 4.2.6.8 and 6.1.1.4'
B B 0.0013 0.0007 'International Tables Vol C Tables 4.2.6.8 and 6.1.1.4'
Cl Cl 0.1484 0.1585 'International Tables Vol C Tables 4.2.6.8 and 6.1.1.4'
F F 0.0171 0.0103 'International Tables Vol C Tables 4.2.6.8 and 6.1.1.4'
N N 0.0061 0.0033 'International Tables Vol C Tables 4.2.6.8 and 6.1.1.4'
O O 0.0106 0.0060 'International Tables Vol C Tables 4.2.6.8 and 6.1.1.4'
P P 0.1023 0.0942 'International Tables Vol C Tables 4.2.6.8 and 6.1.1.4'
Rh Rh -1.1178 0.9187 'International Tables Vol C Tables 4.2.6.8 and 6.1.1.4'

loop_
_geom_angle_atom_site_label_1
_geom_angle_atom_site_label_2
_geom_angle_atom_site_label_3
_geom_angle
C611 Rh1 C601 36.6(3)
C611 Rh1 C631 66.3(3)
C601 Rh1 C631 77.6(3)
C611 Rh1 C641 77.1(3)
C601 Rh1 C641 65.0(3)
C631 Rh1 C641 36.0(3)
C611 Rh1 P11 99.4(2)
C601 Rh1 P11 95.1(2)
C631 Rh1 P11 164.1(2)
C641 Rh1 P11 151.4(2)
C611 Rh1 P21 143.3(3)
C601 Rh1 P21 167.0(2)
C631 Rh1 P21 91.2(2)
C641 Rh1 P21 102.0(2)
P11 Rh1 P21 97.36(7)
C201 P11 C261 103.4(4)
C201 P11 C171 100.7(4)
C261 P11 C171 109.5(4)
C201 P11 Rh1 112.9(3)
C261 P11 Rh1 113.6(3)
C171 P11 Rh1 115.4(3)
C451 P21 C481 104.9(4)
C451 P21 C541 102.2(4)
C481 P21 C541 104.3(4)
C451 P21 Rh1 110.6(2)
C481 P21 Rh1 110.8(3)
C541 P21 Rh1 122.4(3)
C131 N11 C121 128.1(7)
C131 N11 H11N 116.0
C121 N11 H11N 116.0
C71 N21 C61 108.7(7)
C71 N21 H21N 125.7
C61 N21 H21N 125.7
C411 N31 C401 126.2(7)
C411 N31 H31N 116.9
C401 N31 H31N 116.9
C351 N41 C341 108.7(8)
C351 N41 H41N 125.6
C341 N41 H41N 125.6
C61 C11 C341 109.6(8)
C61 C11 C21 114.5(8)
C341 C11 C21 112.9(7)
C61 C11 H11 106.4
C341 C11 H11 106.4
C21 C11 H11 106.4
C31 C21 C11 112.7(7)
C31 C21 H21A 109.0
C11 C21 H21A 109.0
C31 C21 H21B 109.0
C11 C21 H21B 109.0
H21A C21 H21B 107.8
C21 C31 H31A 109.5
C21 C31 H31B 109.5
H31A C31 H31B 109.5
C21 C31 H31C 109.5
H31A C31 H31C 109.5
H31B C31 H31C 109.5
C51 C41 H41A 109.5
C51 C41 H41B 109.5
H41A C41 H41B 109.5
C51 C41 H41C 109.5
H41A C41 H41C 109.5
H41B C41 H41C 109.5
C61 C51 C81 106.3(8)
C61 C51 C41 126.9(9)
C81 C51 C41 126.7(7)
C51 C61 N21 109.7(7)
C51 C61 C11 127.8(9)
N21 C61 C11 122.4(7)
N21 C71 C121 130.2(7)
N21 C71 C81 107.1(8)
C121 C71 C81 122.7(7)
C71 C81 C51 108.2(7)
C71 C81 C91 118.9(8)
C51 C81 C91 132.9(8)
C101 C91 C81 118.4(8)
C101 C91 H91 120.8
C81 C91 H91 120.8
C91 C101 C111 122.7(7)
C91 C101 H101 118.6
C111 C101 H101 118.6
C121 C111 C101 120.3(8)
C121 C111 H111 119.9
C101 C111 H111 119.9
C111 C121 C71 117.0(8)
C111 C121 N11 123.1(8)
C71 C121 N11 119.8(7)
O11 C131 N11 123.9(7)
O11 C131 C141 119.7(8)
N11 C131 C141 116.3(7)
C191 C141 C151 119.8(7)
C191 C141 C131 117.5(7)
C151 C141 C131 122.7(8)
C161 C151 C141 118.6(8)
C161 C151 H151 120.7
C141 C151 H151 120.7
C171 C161 C151 121.7(7)
C171 C161 H161 119.2
C151 C161 H161 119.2
C161 C171 C181 119.2(7)
C161 C171 P11 119.0(5)
C181 C171 P11 121.6(6)
C191 C181 C171 119.0(8)
C191 C181 H181 120.5
C171 C181 H181 120.5
C141 C191 C181 121.7(7)
C141 C191 H191 119.1
C181 C191 H191 119.1
C251 C201 C211 117.6(8)
C251 C201 P11 120.0(7)
C211 C201 P11 122.2(7)
C221 C211 C201 121.4(9)
C221 C211 H211 119.3
C201 C211 H211 119.3
C231 C221 C211 119.9(9)
C231 C221 H221 120.0
C211 C221 H221 120.0
C221 C231 C241 120.2(9)
C221 C231 H231 119.9
C241 C231 H231 119.9
C231 C241 C251 120.3(10)
C231 C241 H241 119.9
C251 C241 H241 119.9
C201 C251 C241 120.5(9)
C201 C251 H251 119.7
C241 C251 H251 119.7
C311 C261 C271 118.0(8)
C311 C261 P11 117.2(6)
C271 C261 P11 124.8(7)
C281 C271 C261 120.7(9)
C281 C271 H271 119.6
C261 C271 H271 119.6
C271 C281 C291 119.7(9)
C271 C281 H281 120.1
C291 C281 H281 120.1
C301 C291 C281 120.0(9)
C301 C291 H291 120.0
C281 C291 H291 120.0
C311 C301 C291 119.9(10)
C311 C301 H301 120.1
C291 C301 H301 120.1
C301 C311 C261 121.6(8)
C301 C311 H311 119.2
C261 C311 H311 119.2
C331 C321 H32A 109.5
C331 C321 H32B 109.5
H32A C321 H32B 109.5
C331 C321 H32C 109.5
H32A C321 H32C 109.5
H32B C321 H32C 109.5
C341 C331 C361 107.8(9)
C341 C331 C321 129.3(10)
C361 C331 C321 122.9(11)
C331 C341 N41 109.4(8)
C331 C341 C11 130.4(9)
N41 C341 C11 119.9(9)
N41 C351 C401 131.1(8)
N41 C351 C361 107.6(8)
C401 C351 C361 121.3(9)
C371 C361 C351 119.4(10)
C371 C361 C331 134.1(10)
C351 C361 C331 106.5(9)
C381 C371 C361 118.5(10)
C381 C371 H371 120.8
C361 C371 H371 120.8
C371 C381 C391 122.0(10)
C371 C381 H381 119.0
C391 C381 H381 119.0
C401 C391 C381 121.3(10)
C401 C391 H391 119.4
C381 C391 H391 119.4
C391 C401 C351 117.6(9)
C391 C401 N31 124.4(8)
C351 C401 N31 118.0(7)
O21 C411 N31 122.9(8)
O21 C411 C421 120.0(7)
N31 C411 C421 117.1(6)
C471 C421 C431 118.1(8)
C471 C421 C411 123.6(7)
C431 C421 C411 118.3(7)
C441 C431 C421 120.5(7)
C441 C431 H431 119.8
C421 C431 H431 119.8
C431 C441 C451 122.0(7)
C431 C441 H441 119.0
C451 C441 H441 119.0
C461 C451 C441 116.6(8)
C461 C451 P21 121.9(6)
C441 C451 P21 121.5(6)
C471 C461 C451 122.3(7)
C471 C461 H461 118.9
C451 C461 H461 118.9
C461 C471 C421 120.5(7)
C461 C471 H471 119.7
C421 C471 H471 119.7
C531 C481 C491 120.2(7)
C531 C481 P21 123.5(7)
C491 C481 P21 116.3(7)
C501 C491 C481 119.7(10)
C501 C491 H491 120.2
C481 C491 H491 120.2
C511 C501 C491 119.7(10)
C511 C501 H501 120.1
C491 C501 H501 120.1
C501 C511 C521 121.3(8)
C501 C511 H511 119.3
C521 C511 H511 119.3
C511 C521 C531 119.5(10)
C511 C521 H521 120.2
C531 C521 H521 120.2
C481 C531 C521 119.5(9)
C481 C531 H531 120.2
C521 C531 H531 120.2
C591 C541 C551 120.4(8)
C591 C541 P21 121.2(6)
C551 C541 P21 118.4(7)
C561 C551 C541 118.4(10)
C561 C551 H551 120.8
C541 C551 H551 120.8
C571 C561 C551 120.9(10)
C571 C561 H561 119.6
C551 C561 H561 119.6
C561 C571 C581 121.0(9)
C561 C571 H571 119.5
C581 C571 H571 119.5
C571 C581 C591 119.0(11)
C571 C581 H581 120.5
C591 C581 H581 120.5
C541 C591 C581 120.3(9)
C541 C591 H591 119.9
C581 C591 H591 119.9
C611 C601 C651 105.6(8)
C611 C601 Rh1 70.4(4)
C651 C601 Rh1 96.9(5)
C611 C601 H601 127.2
C651 C601 H601 127.2
Rh1 C601 H601 100.3
C601 C611 C621 107.6(7)
C601 C611 Rh1 73.0(5)
C621 C611 Rh1 96.5(5)
C601 C611 H611 126.2
C621 C611 H611 126.2
Rh1 C611 H611 98.7
C611 C621 C661 99.8(7)
C611 C621 C631 102.4(6)
C661 C621 C631 99.3(7)
C611 C621 H621 117.4
C661 C621 H621 117.4
C631 C621 H621 117.4
C641 C631 C621 106.4(7)
C641 C631 Rh1 73.3(5)
C621 C631 Rh1 94.2(5)
C641 C631 H631 126.8
C621 C631 H631 126.8
Rh1 C631 H631 100.3
C631 C641 C651 106.6(7)
C631 C641 Rh1 70.8(4)
C651 C641 Rh1 95.9(4)
C631 C641 H641 126.7
C651 C641 H641 126.7
Rh1 C641 H641 101.0
C641 C651 C661 100.4(7)
C641 C651 C601 102.1(6)
C661 C651 C601 100.3(7)
C641 C651 H651 117.1
C661 C651 H651 117.1
C601 C651 H651 117.1
C651 C661 C621 94.0(6)
C651 C661 H66A 112.9
C621 C661 H66A 112.9
C651 C661 H66B 112.9
C621 C661 H66B 112.9
H66A C661 H66B 110.3
C612 Rh2 C632 66.1(4)
C612 Rh2 C602 36.4(3)
C632 Rh2 C602 77.4(3)
C612 Rh2 C642 76.3(4)
C632 Rh2 C642 35.6(4)
C602 Rh2 C642 64.4(3)
C612 Rh2 P12 100.0(2)
C632 Rh2 P12 164.8(3)
C602 Rh2 P12 95.3(2)
C642 Rh2 P12 151.0(2)
C612 Rh2 P22 147.8(3)
C632 Rh2 P22 92.8(3)
C602 Rh2 P22 165.0(2)
C642 Rh2 P22 101.1(3)
P12 Rh2 P22 96.78(8)
C262 P12 C202 103.2(4)
C262 P12 C172 108.4(4)
C202 P12 C172 100.7(4)
C262 P12 Rh2 113.8(2)
C202 P12 Rh2 110.6(2)
C172 P12 Rh2 118.4(3)
C452 P22 C482 105.7(5)
C452 P22 C542 101.0(4)
C482 P22 C542 104.5(5)
C452 P22 Rh2 110.6(4)
C482 P22 Rh2 110.9(3)
C542 P22 Rh2 122.5(3)
C132 N12 C122 127.4(9)
C132 N12 H12N 116.3
C122 N12 H12N 116.3
C72 N22 C62 111.5(11)
C72 N22 H22N 124.3
C62 N22 H22N 124.3
C412 N32 C402 123.1(10)
C412 N32 H32N 118.5
C402 N32 H32N 118.5
C352 N42 C342 112.7(12)
C352 N42 H42N 123.6
C342 N42 H42N 123.6
C342 C12 C62 112.7(10)
C342 C12 C22 111.7(16)
C62 C12 C22 111.6(13)
C342 C12 H12 106.8
C62 C12 H12 106.8
C22 C12 H12 106.8
C32B C22 C32A 61(3)
C32B C22 C12 106.1(16)
C32A C22 C12 106.0(15)
C32B C22 H22A 53.3
C32A C22 H22A 110.5
C12 C22 H22A 110.5
C32B C22 H22B 143.2
C32A C22 H22B 110.5
C12 C22 H22B 110.5
H22A C22 H22B 108.7
C32B C22 H22C 110.5
C32A C22 H22C 143.3
C12 C22 H22C 110.5
H22A C22 H22C 59.1
H22B C22 H22C 52.9
C32B C22 H22D 110.5
C32A C22 H22D 53.4
C12 C22 H22D 110.5
H22A C22 H22D 138.8
H22B C22 H22D 59.1
H22C C22 H22D 108.7
C22 C32A H32D 109.5
C22 C32A H32E 109.5
H32D C32A H32E 109.5
C22 C32A H32F 109.5
H32D C32A H32F 109.5
H32E C32A H32F 109.5
C22 C32B H32J 109.5
C22 C32B H32K 109.5
H32J C32B H32K 109.5
C22 C32B H32L 109.5
H32J C32B H32L 109.5
H32K C32B H32L 109.5
C52 C42 H42A 109.5
C52 C42 H42B 109.5
H42A C42 H42B 109.5
C52 C42 H42C 109.5
H42A C42 H42C 109.5
H42B C42 H42C 109.5
C62 C52 C82 109.0(10)
C62 C52 C42 124.2(14)
C82 C52 C42 126.8(14)
C52 C62 N22 106.2(13)
C52 C62 C12 129.8(12)
N22 C62 C12 123.9(14)
N22 C72 C122 132.5(9)
N22 C72 C82 106.4(10)
C122 C72 C82 121.1(11)
C92 C82 C52 135.0(10)
C92 C82 C72 118.1(11)
C52 C82 C72 106.9(12)
C102 C92 C82 119.8(9)
C102 C92 H92 120.1
C82 C92 H92 120.1
C92 C102 C112 121.3(12)
C92 C102 H102 119.3
C112 C102 H102 119.3
C122 C112 C102 120.5(11)
C122 C112 H112 119.7
C102 C112 H112 119.7
C112 C122 C72 119.2(9)
C112 C122 N12 122.7(10)
C72 C122 N12 118.0(10)
O12 C132 N12 125.1(8)
O12 C132 C142 120.5(9)
N12 C132 C142 114.4(9)
C192 C142 C152 119.3(8)
C192 C142 C132 117.2(8)
C152 C142 C132 123.5(8)
C142 C152 C162 119.5(8)
C142 C152 H152 120.3
C162 C152 H152 120.3
C172 C162 C152 120.8(8)
C172 C162 H162 119.6
C152 C162 H162 119.6
C162 C172 C182 119.3(7)
C162 C172 P12 119.7(6)
C182 C172 P12 120.7(6)
C192 C182 C172 119.3(8)
C192 C182 H182 120.3
C172 C182 H182 120.3
C142 C192 C182 121.8(8)
C142 C192 H192 119.1
C182 C192 H192 119.1
C252 C202 C212 119.4(9)
C252 C202 P12 118.3(7)
C212 C202 P12 122.0(6)
C222 C212 C202 120.2(9)
C222 C212 H212 119.9
C202 C212 H212 119.9
C212 C222 C232 118.0(11)
C212 C222 H222 121.0
C232 C222 H222 121.0
C242 C232 C222 120.6(10)
C242 C232 H232 119.7
C222 C232 H232 119.7
C252 C242 C232 121.0(11)
C252 C242 H242 119.5
C232 C242 H242 119.5
C242 C252 C202 120.8(11)
C242 C252 H252 119.6
C202 C252 H252 119.6
C272 C262 C312 117.5(7)
C272 C262 P12 125.4(6)
C312 C262 P12 117.0(6)
C282 C272 C262 121.1(7)
C282 C272 H272 119.5
C262 C272 H272 119.5
C272 C282 C292 120.7(8)
C272 C282 H282 119.7
C292 C282 H282 119.7
C302 C292 C282 119.4(9)
C302 C292 H292 120.3
C282 C292 H292 120.3
C312 C302 C292 120.7(8)
C312 C302 H302 119.7
C292 C302 H302 119.7
C302 C312 C262 120.6(7)
C302 C312 H312 119.7
C262 C312 H312 119.7
C332 C322 H32G 109.5
C332 C322 H32H 109.5
H32G C322 H32H 109.5
C332 C322 H32I 109.5
H32G C322 H32I 109.5
H32H C322 H32I 109.5
C362 C332 C342 108.4(13)
C362 C332 C322 128.7(14)
C342 C332 C322 122.8(17)
N42 C342 C332 105.5(14)
N42 C342 C12 125.1(13)
C332 C342 C12 129.3(16)
C402 C352 N42 132.4(11)
C402 C352 C362 122.9(13)
N42 C352 C362 104.5(15)
C372 C362 C332 134.2(15)
C372 C362 C352 117.1(16)
C332 C362 C352 108.7(13)
C382 C372 C362 118.9(14)
C382 C372 H372 120.5
C362 C372 H372 120.5
C372 C382 C392 120.2(15)
C372 C382 H382 119.9
C392 C382 H382 119.9
C402 C392 C382 124.9(16)
C402 C392 H392 117.6
C382 C392 H392 117.6
C352 C402 C392 115.8(12)
C352 C402 N32 117.4(11)
C392 C402 N32 126.7(14)
O22 C412 N32 122.1(11)
O22 C412 C422 122.6(13)
N32 C412 C422 115.2(10)
C432 C422 C472 120.5(10)
C432 C422 C412 116.1(9)
C472 C422 C412 123.4(12)
C422 C432 C442 119.3(10)
C422 C432 H432 120.3
C442 C432 H432 120.3
C432 C442 C452 121.3(12)
C432 C442 H442 119.4
C452 C442 H442 119.4
C462 C452 C442 118.6(10)
C462 C452 P22 120.1(7)
C442 C452 P22 121.1(9)
C452 C462 C472 121.8(9)
C452 C462 H462 119.1
C472 C462 H462 119.1
C462 C472 C422 118.5(11)
C462 C472 H472 120.8
C422 C472 H472 120.8
C492 C482 C532 120.8(10)
C492 C482 P22 117.3(7)
C532 C482 P22 121.9(9)
C482 C492 C502 121.0(10)
C482 C492 H492 119.5
C502 C492 H492 119.5
C512 C502 C492 119.9(13)
C512 C502 H502 120.1
C492 C502 H502 120.1
C502 C512 C522 120.0(12)
C502 C512 H512 120.0
C522 C512 H512 120.0
C512 C522 C532 122.0(11)
C512 C522 H522 119.0
C532 C522 H522 119.0
C482 C532 C522 116.4(12)
C482 C532 H532 121.8
C522 C532 H532 121.8
C592 C542 C552 118.9(9)
C592 C542 P22 123.2(7)
C552 C542 P22 117.9(9)
C562 C552 C542 119.3(11)
C562 C552 H552 120.3
C542 C552 H552 120.3
C572 C562 C552 121.1(10)
C572 C562 H562 119.4
C552 C562 H562 119.4
C562 C572 C582 119.6(10)
C562 C572 H572 120.2
C582 C572 H572 120.2
C592 C582 C572 119.9(12)
C592 C582 H582 120.0
C572 C582 H582 120.0
C542 C592 C582 121.1(10)
C542 C592 H592 119.5
C582 C592 H592 119.5
C612 C602 C652 106.6(8)
C612 C602 Rh2 70.0(5)
C652 C602 Rh2 96.0(6)
C612 C602 H602 126.7
C652 C602 H602 126.7
Rh2 C602 H602 101.4
C602 C612 C622 106.9(8)
C602 C612 Rh2 73.5(6)
C622 C612 Rh2 95.9(7)
C602 C612 H612 126.5
C622 C612 H612 126.5
Rh2 C612 H612 98.7
C632 C622 C612 102.9(8)
C632 C622 C662 99.8(9)
C612 C622 C662 98.7(8)
C632 C622 H622 117.4
C612 C622 H622 117.4
C662 C622 H622 117.4
C642 C632 C622 105.2(9)
C642 C632 Rh2 73.2(5)
C622 C632 Rh2 94.6(6)
C642 C632 H632 127.4
C622 C632 H632 127.4
Rh2 C632 H632 99.9
C632 C642 C652 109.4(11)
C632 C642 Rh2 71.2(5)
C652 C642 Rh2 96.2(5)
C632 C642 H642 125.3
C652 C642 H642 125.3
Rh2 C642 H642 100.6
C642 C652 C662 99.4(8)
C642 C652 C602 103.0(7)
C662 C652 C602 99.3(8)
C642 C652 H652 117.3
C662 C652 H652 117.3
C602 C652 H652 117.3
C652 C662 C622 93.8(7)
C652 C662 H66C 113.0
C622 C662 H66C 113.0
C652 C662 H66D 113.0
C622 C662 H66D 113.0
H66C C662 H66D 110.4
F31 B1 F11 111.2(7)
F31 B1 F41 109.6(9)
F11 B1 F41 109.9(7)
F31 B1 F21 109.3(7)
F11 B1 F21 110.4(8)
F41 B1 F21 106.3(7)
F32 B2 F12 110.3(11)
F32 B2 F22 112.0(11)
F12 B2 F22 107.4(11)
F32 B2 F42 113.5(11)
F12 B2 F42 107.1(11)
F22 B2 F42 106.2(10)
Cl25 C15 Cl15 113.3(8)
Cl25 C15 H15A 108.9
Cl15 C15 H15A 108.9
Cl25 C15 H15B 108.9
Cl15 C15 H15B 108.9
H15A C15 H15B 107.7
Cl16 C16 Cl26 116.1(9)
Cl16 C16 H16A 108.3
Cl26 C16 H16A 108.3
Cl16 C16 H16B 108.3
Cl26 C16 H16B 108.3
H16A C16 H16B 107.4
Cl17 C17 Cl27 115.7(8)
Cl17 C17 H17A 108.4
Cl27 C17 H17A 108.4
Cl17 C17 H17B 108.4
Cl27 C17 H17B 108.4
H17A C17 H17B 107.4
Cl28 C18 Cl18 115.2(8)
Cl28 C18 H18A 108.5
Cl18 C18 H18A 108.5
Cl28 C18 H18B 108.5
Cl18 C18 H18B 108.5
H18A C18 H18B 107.5
Cl19 C19 Cl29 115.6(9)
Cl19 C19 H19A 108.4
Cl29 C19 H19A 108.4
Cl19 C19 H19B 108.4
Cl29 C19 H19B 108.4
H19A C19 H19B 107.4

loop_
_geom_bond_atom_site_label_1
_geom_bond_atom_site_label_2
_geom_bond_distance
Rh1 C611 2.171(8)
Rh1 C601 2.205(7)
Rh1 C631 2.213(8)
Rh1 C641 2.244(7)
Rh1 P11 2.317(2)
Rh1 P21 2.335(2)
P11 C201 1.813(8)
P11 C261 1.818(9)
P11 C171 1.822(8)
P21 C451 1.823(9)
P21 C481 1.831(7)
P21 C541 1.837(7)
O11 C131 1.223(9)
O21 C411 1.227(9)
N11 C131 1.360(11)
N11 C121 1.406(10)
N11 H11N 0.8800
N21 C71 1.377(10)
N21 C61 1.389(11)
N21 H21N 0.8800
N31 C411 1.350(10)
N31 C401 1.426(11)
N31 H31N 0.8800
N41 C351 1.371(11)
N41 C341 1.387(11)
N41 H41N 0.8800
C11 C61 1.498(12)
C11 C341 1.517(13)
C11 C21 1.521(13)
C11 H11 1.0000
C21 C31 1.509(13)
C21 H21A 0.9900
C21 H21B 0.9900
C31 H31A 0.9800
C31 H31B 0.9800
C31 H31C 0.9800
C41 C51 1.495(13)
C41 H41A 0.9800
C41 H41B 0.9800
C41 H41C 0.9800
C51 C61 1.368(11)
C51 C81 1.424(13)
C71 C121 1.404(12)
C71 C81 1.404(12)
C81 C91 1.423(11)
C91 C101 1.357(13)
C91 H91 0.9500
C101 C111 1.411(12)
C101 H101 0.9500
C111 C121 1.397(10)
C111 H111 0.9500
C131 C141 1.499(11)
C141 C191 1.380(12)
C141 C151 1.399(11)
C151 C161 1.393(11)
C151 H151 0.9500
C161 C171 1.388(12)
C161 H161 0.9500
C171 C181 1.404(10)
C181 C191 1.385(12)
C181 H181 0.9500
C191 H191 0.9500
C201 C251 1.389(12)
C201 C211 1.402(12)
C211 C221 1.385(13)
C211 H211 0.9500
C221 C231 1.369(14)
C221 H221 0.9500
C231 C241 1.373(15)
C231 H231 0.9500
C241 C251 1.400(13)
C241 H241 0.9500
C251 H251 0.9500
C261 C311 1.393(12)
C261 C271 1.394(11)
C271 C281 1.384(13)
C271 H271 0.9500
C281 C291 1.390(15)
C281 H281 0.9500
C291 C301 1.377(15)
C291 H291 0.9500
C301 C311 1.371(13)
C301 H301 0.9500
C311 H311 0.9500
C321 C331 1.528(15)
C321 H32A 0.9800
C321 H32B 0.9800
C321 H32C 0.9800
C331 C341 1.350(14)
C331 C361 1.427(15)
C351 C401 1.401(12)
C351 C361 1.414(13)
C361 C371 1.405(15)
C371 C381 1.350(17)
C371 H371 0.9500
C381 C391 1.407(14)
C381 H381 0.9500
C391 C401 1.364(12)
C391 H391 0.9500
C411 C421 1.497(12)
C421 C471 1.391(10)
C421 C431 1.399(11)
C431 C441 1.369(12)
C431 H431 0.9500
C441 C451 1.402(11)
C441 H441 0.9500
C451 C461 1.387(11)
C461 C471 1.374(11)
C461 H461 0.9500
C471 H471 0.9500
C481 C531 1.382(12)
C481 C491 1.413(13)
C491 C501 1.385(12)
C491 H491 0.9500
C501 C511 1.379(16)
C501 H501 0.9500
C511 C521 1.384(15)
C511 H511 0.9500
C521 C531 1.405(11)
C521 H521 0.9500
C531 H531 0.9500
C541 C591 1.383(12)
C541 C551 1.397(12)
C551 C561 1.392(13)
C551 H551 0.9500
C561 C571 1.365(17)
C561 H561 0.9500
C571 C581 1.381(16)
C571 H571 0.9500
C581 C591 1.390(12)
C581 H581 0.9500
C591 H591 0.9500
C601 C611 1.375(13)
C601 C651 1.546(10)
C601 H601 0.9500
C611 C621 1.527(12)
C611 H611 0.9500
C621 C661 1.541(12)
C621 C631 1.548(11)
C621 H621 1.0000
C631 C641 1.376(12)
C631 H631 0.9500
C641 C651 1.528(11)
C641 H641 0.9500
C651 C661 1.538(13)
C651 H651 1.0000
C661 H66A 0.9900
C661 H66B 0.9900
Rh2 C612 2.178(10)
Rh2 C632 2.217(8)
Rh2 C602 2.222(9)
Rh2 C642 2.242(8)
Rh2 P12 2.320(2)
Rh2 P22 2.322(3)
P12 C262 1.793(8)
P12 C202 1.812(9)
P12 C172 1.822(8)
P22 C452 1.826(10)
P22 C482 1.828(10)
P22 C542 1.830(9)
O12 C132 1.216(12)
O22 C412 1.200(12)
N12 C132 1.342(12)
N12 C122 1.445(11)
N12 H12N 0.8800
N22 C72 1.371(15)
N22 C62 1.408(14)
N22 H22N 0.8800
N32 C412 1.351(15)
N32 C402 1.415(15)
N32 H32N 0.8800
N42 C352 1.404(18)
N42 C342 1.404(18)
N42 H42N 0.8800
C12 C342 1.47(2)
C12 C62 1.49(2)
C12 C22 1.60(2)
C12 H12 1.0000
C22 C32B 1.516(16)
C22 C32A 1.516(15)
C22 H22A 0.9900
C22 H22B 0.9900
C22 H22C 0.9900
C22 H22D 0.9900
C32A H32D 0.9800
C32A H32E 0.9800
C32A H32F 0.9800
C32B H32J 0.9800
C32B H32K 0.9800
C32B H32L 0.9800
C42 C52 1.517(14)
C42 H42A 0.9800
C42 H42B 0.9800
C42 H42C 0.9800
C52 C62 1.39(2)
C52 C82 1.426(18)
C72 C122 1.381(15)
C72 C82 1.435(13)
C82 C92 1.408(18)
C92 C102 1.350(18)
C92 H92 0.9500
C102 C112 1.419(13)
C102 H102 0.9500
C112 C122 1.361(14)
C112 H112 0.9500
C132 C142 1.513(12)
C142 C192 1.374(12)
C142 C152 1.386(12)
C152 C162 1.403(12)
C152 H152 0.9500
C162 C172 1.378(12)
C162 H162 0.9500
C172 C182 1.397(11)
C182 C192 1.380(11)
C182 H182 0.9500
C192 H192 0.9500
C202 C252 1.394(12)
C202 C212 1.401(12)
C212 C222 1.379(13)
C212 H212 0.9500
C222 C232 1.430(18)
C222 H222 0.9500
C232 C242 1.359(18)
C232 H232 0.9500
C242 C252 1.340(15)
C242 H242 0.9500
C252 H252 0.9500
C262 C272 1.400(10)
C262 C312 1.408(10)
C272 C282 1.361(11)
C272 H272 0.9500
C282 C292 1.385(12)
C282 H282 0.9500
C292 C302 1.374(12)
C292 H292 0.9500
C302 C312 1.371(12)
C302 H302 0.9500
C312 H312 0.9500
C322 C332 1.54(2)
C322 H32G 0.9800
C322 H32H 0.9800
C322 H32I 0.9800
C332 C362 1.42(2)
C332 C342 1.435(18)
C352 C402 1.354(18)
C352 C362 1.453(18)
C362 C372 1.41(2)
C372 C382 1.36(2)
C372 H372 0.9500
C382 C392 1.369(18)
C382 H382 0.9500
C392 C402 1.355(16)
C392 H392 0.9500
C412 C422 1.511(15)
C422 C432 1.364(16)
C422 C472 1.405(13)
C432 C442 1.390(15)
C432 H432 0.9500
C442 C452 1.392(13)
C442 H442 0.9500
C452 C462 1.356(14)
C462 C472 1.395(13)
C462 H462 0.9500
C472 H472 0.9500
C482 C492 1.384(16)
C482 C532 1.393(13)
C492 C502 1.392(15)
C492 H492 0.9500
C502 C512 1.365(17)
C502 H502 0.9500
C512 C522 1.37(2)
C512 H512 0.9500
C522 C532 1.438(18)
C522 H522 0.9500
C532 H532 0.9500
C542 C592 1.369(14)
C542 C552 1.398(13)
C552 C562 1.389(14)
C552 H552 0.9500
C562 C572 1.350(16)
C562 H562 0.9500
C572 C582 1.389(15)
C572 H572 0.9500
C582 C592 1.373(14)
C582 H582 0.9500
C592 H592 0.9500
C602 C612 1.376(13)
C602 C652 1.536(12)
C602 H602 0.9500
C612 C622 1.537(13)
C612 H612 0.9500
C622 C632 1.528(16)
C622 C662 1.564(13)
C622 H622 1.0000
C632 C642 1.362(14)
C632 H632 0.9500
C642 C652 1.502(13)
C642 H642 0.9500
C652 C662 1.533(15)
C652 H652 1.0000
C662 H66C 0.9900
C662 H66D 0.9900
F11 B1 1.380(12)
F21 B1 1.410(10)
F31 B1 1.373(12)
F41 B1 1.397(12)
F12 B2 1.390(16)
F22 B2 1.403(13)
F32 B2 1.350(18)
F42 B2 1.412(14)
Cl15 C15 1.701(9)
Cl25 C15 1.690(8)
C15 H15A 0.9900
C15 H15B 0.9900
Cl16 C16 1.682(9)
Cl26 C16 1.688(9)
C16 H16A 0.9900
C16 H16B 0.9900
Cl17 C17 1.684(9)
Cl27 C17 1.691(9)
C17 H17A 0.9900
C17 H17B 0.9900
Cl18 C18 1.691(9)
Cl28 C18 1.689(9)
C18 H18A 0.9900
C18 H18B 0.9900
Cl19 C19 1.682(9)
Cl29 C19 1.697(9)
C19 H19A 0.9900
C19 H19B 0.9900

loop_
_geom_torsion_atom_site_label_1
_geom_torsion_atom_site_label_2
_geom_torsion_atom_site_label_3
_geom_torsion_atom_site_label_4
_geom_torsion
C611 Rh1 P11 C201 -39.5(4)
C601 Rh1 P11 C201 -2.9(4)
C631 Rh1 P11 C201 -64.7(9)
C641 Rh1 P11 C201 40.8(6)
P21 Rh1 P11 C201 173.2(3)
C611 Rh1 P11 C261 -156.8(4)
C601 Rh1 P11 C261 -120.2(4)
C631 Rh1 P11 C261 178.0(8)
C641 Rh1 P11 C261 -76.5(6)
P21 Rh1 P11 C261 55.9(3)
C611 Rh1 P11 C171 75.6(4)
C601 Rh1 P11 C171 112.3(4)
C631 Rh1 P11 C171 50.4(9)
C641 Rh1 P11 C171 155.9(5)
P21 Rh1 P11 C171 -71.7(3)
C611 Rh1 P21 C451 -11.2(4)
C601 Rh1 P21 C451 -92.1(12)
C631 Rh1 P21 C451 -61.0(3)
C641 Rh1 P21 C451 -95.6(3)
P11 Rh1 P21 C451 105.5(2)
C611 Rh1 P21 C481 104.8(5)
C601 Rh1 P21 C481 23.8(12)
C631 Rh1 P21 C481 54.9(4)
C641 Rh1 P21 C481 20.3(4)
P11 Rh1 P21 C481 -138.6(3)
C611 Rh1 P21 C541 -131.5(5)
C601 Rh1 P21 C541 147.5(12)
C631 Rh1 P21 C541 178.6(4)
C641 Rh1 P21 C541 144.0(4)
P11 Rh1 P21 C541 -14.9(3)
C61 C11 C21 C31 -61.1(11)
C341 C11 C21 C31 172.6(9)
C81 C51 C61 N21 -0.6(9)
C41 C51 C61 N21 179.0(8)
C81 C51 C61 C11 176.2(8)
C41 C51 C61 C11 -4.2(15)
C71 N21 C61 C51 0.5(9)
C71 N21 C61 C11 -176.5(7)
C341 C11 C61 C51 -90.1(11)
C21 C11 C61 C51 141.9(9)
C341 C11 C61 N21 86.3(10)
C21 C11 C61 N21 -41.7(11)
C61 N21 C71 C121 177.4(8)
C61 N21 C71 C81 -0.1(8)
N21 C71 C81 C51 -0.3(8)
C121 C71 C81 C51 -178.0(7)
N21 C71 C81 C91 178.3(7)
C121 C71 C81 C91 0.6(11)
C61 C51 C81 C71 0.6(9)
C41 C51 C81 C71 -179.1(8)
C61 C51 C81 C91 -177.8(9)
C41 C51 C81 C91 2.6(15)
C71 C81 C91 C101 -0.1(12)
C51 C81 C91 C101 178.1(9)
C81 C91 C101 C111 0.1(13)
C91 C101 C111 C121 -0.5(13)
C101 C111 C121 C71 0.8(12)
C101 C111 C121 N11 -176.7(7)
N21 C71 C121 C111 -178.1(7)
C81 C71 C121 C111 -0.9(11)
N21 C71 C121 N11 -0.5(12)
C81 C71 C121 N11 176.7(7)
C131 N11 C121 C111 -8.9(12)
C131 N11 C121 C71 173.6(7)
C121 N11 C131 O11 -4.8(13)
C121 N11 C131 C141 172.9(7)
O11 C131 C141 C191 -29.2(11)
N11 C131 C141 C191 153.0(7)
O11 C131 C141 C151 149.8(8)
N11 C131 C141 C151 -28.0(10)
C191 C141 C151 C161 -0.8(11)
C131 C141 C151 C161 -179.8(7)
C141 C151 C161 C171 1.0(12)
C151 C161 C171 C181 -1.4(12)
C151 C161 C171 P11 -176.4(6)
C201 P11 C171 C161 128.6(7)
C261 P11 C171 C161 -122.9(7)
Rh1 P11 C171 C161 6.7(7)
C201 P11 C171 C181 -46.2(7)
C261 P11 C171 C181 62.3(8)
Rh1 P11 C171 C181 -168.1(6)
C161 C171 C181 C191 1.7(12)
P11 C171 C181 C191 176.4(6)
C151 C141 C191 C181 1.1(12)
C131 C141 C191 C181 -179.9(8)
C171 C181 C191 C141 -1.5(13)
C261 P11 C201 C251 -153.8(7)
C171 P11 C201 C251 -40.6(7)
Rh1 P11 C201 C251 83.0(6)
C261 P11 C201 C211 30.9(7)
C171 P11 C201 C211 144.0(6)
Rh1 P11 C201 C211 -92.3(7)
C251 C201 C211 C221 1.3(12)
P11 C201 C211 C221 176.7(6)
C201 C211 C221 C231 0.4(13)
C211 C221 C231 C241 -2.0(14)
C221 C231 C241 C251 1.9(15)
C211 C201 C251 C241 -1.4(12)
P11 C201 C251 C241 -176.9(7)
C231 C241 C251 C201 -0.2(14)
C201 P11 C261 C311 -83.4(7)
C171 P11 C261 C311 169.9(7)
Rh1 P11 C261 C311 39.3(8)
C201 P11 C261 C271 94.5(8)
C171 P11 C261 C271 -12.2(9)
Rh1 P11 C261 C271 -142.8(7)
C311 C261 C271 C281 0.1(14)
P11 C261 C271 C281 -177.8(7)
C261 C271 C281 C291 2.2(15)
C271 C281 C291 C301 -2.7(16)
C281 C291 C301 C311 0.8(16)
C291 C301 C311 C261 1.6(15)
C271 C261 C311 C301 -2.1(14)
P11 C261 C311 C301 176.1(8)
C361 C331 C341 N41 -0.6(12)
C321 C331 C341 N41 180.0(12)
C361 C331 C341 C11 -174.6(10)
C321 C331 C341 C11 6(2)
C351 N41 C341 C331 0.1(10)
C351 N41 C341 C11 174.8(8)
C61 C11 C341 C331 106.3(13)
C21 C11 C341 C331 -124.8(12)
C61 C11 C341 N41 -67.1(11)
C21 C11 C341 N41 61.8(11)
C341 N41 C351 C401 -178.9(8)
C341 N41 C351 C361 0.5(9)
N41 C351 C361 C371 -177.8(10)
C401 C351 C361 C371 1.6(15)
N41 C351 C361 C331 -0.9(11)
C401 C351 C361 C331 178.6(8)
C341 C331 C361 C371 177.2(13)
C321 C331 C361 C371 -3(2)
C341 C331 C361 C351 0.9(12)
C321 C331 C361 C351 -179.6(12)
C351 C361 C371 C381 -2.8(18)
C331 C361 C371 C381 -178.7(12)
C361 C371 C381 C391 2.5(19)
C371 C381 C391 C401 -1.0(17)
C381 C391 C401 C351 -0.3(13)
C381 C391 C401 N31 -178.5(8)
N41 C351 C401 C391 179.3(8)
C361 C351 C401 C391 0.0(12)
N41 C351 C401 N31 -2.4(12)
C361 C351 C401 N31 178.3(8)
C411 N31 C401 C391 -33.2(11)
C411 N31 C401 C351 148.7(7)
C401 N31 C411 O21 -1.0(11)
C401 N31 C411 C421 178.1(6)
O21 C411 C421 C471 170.6(7)
N31 C411 C421 C471 -8.6(10)
O21 C411 C421 C431 -9.9(10)
N31 C411 C421 C431 171.0(6)
C471 C421 C431 C441 1.3(10)
C411 C421 C431 C441 -178.3(6)
C421 C431 C441 C451 0.0(11)
C431 C441 C451 C461 -0.5(10)
C431 C441 C451 P21 177.3(6)
C481 P21 C451 C461 -113.2(6)
C541 P21 C451 C461 138.1(6)
Rh1 P21 C451 C461 6.3(6)
C481 P21 C451 C441 69.1(6)
C541 P21 C451 C441 -39.6(6)
Rh1 P21 C451 C441 -171.4(5)
C441 C451 C461 C471 -0.2(10)
P21 C451 C461 C471 -178.0(5)
C451 C461 C471 C421 1.5(10)
C431 C421 C471 C461 -2.0(10)
C411 C421 C471 C461 177.6(6)
C451 P21 C481 C531 -11.8(7)
C541 P21 C481 C531 95.3(7)
Rh1 P21 C481 C531 -131.1(6)
C451 P21 C481 C491 167.1(6)
C541 P21 C481 C491 -85.8(7)
Rh1 P21 C481 C491 47.8(6)
C531 C481 C491 C501 -1.3(12)
P21 C481 C491 C501 179.7(6)
C481 C491 C501 C511 1.3(12)
C491 C501 C511 C521 -0.9(13)
C501 C511 C521 C531 0.5(12)
C491 C481 C531 C521 0.9(11)
P21 C481 C531 C521 179.8(6)
C511 C521 C531 C481 -0.5(12)
C451 P21 C541 C591 142.5(7)
C481 P21 C541 C591 33.4(8)
Rh1 P21 C541 C591 -93.3(7)
C451 P21 C541 C551 -38.9(7)
C481 P21 C541 C551 -148.0(7)
Rh1 P21 C541 C551 85.4(7)
C591 C541 C551 C561 -0.2(13)
P21 C541 C551 C561 -178.9(7)
C541 C551 C561 C571 0.6(14)
C551 C561 C571 C581 0.1(16)
C561 C571 C581 C591 -1.2(15)
C551 C541 C591 C581 -0.9(13)
P21 C541 C591 C581 177.8(7)
C571 C581 C591 C541 1.6(14)
C631 Rh1 C601 C611 66.7(5)
C641 Rh1 C601 C611 102.4(6)
P11 Rh1 C601 C611 -98.9(5)
P21 Rh1 C601 C611 98.6(12)
C611 Rh1 C601 C651 -104.1(8)
C631 Rh1 C601 C651 -37.4(6)
C641 Rh1 C601 C651 -1.7(5)
P11 Rh1 C601 C651 157.0(5)
P21 Rh1 C601 C651 -5.5(16)
C651 C601 C611 C621 0.3(8)
Rh1 C601 C611 C621 -91.6(5)
C651 C601 C611 Rh1 91.9(5)
C631 Rh1 C611 C601 -101.5(5)
C641 Rh1 C611 C601 -65.2(5)
P11 Rh1 C611 C601 85.9(5)
P21 Rh1 C611 C601 -158.1(4)
C601 Rh1 C611 C621 106.4(7)
C631 Rh1 C611 C621 5.0(5)
C641 Rh1 C611 C621 41.2(5)
P11 Rh1 C611 C621 -167.7(5)
P21 Rh1 C611 C621 -51.6(7)
C601 C611 C621 C661 -34.3(8)
Rh1 C611 C621 C661 -108.6(6)
C601 C611 C621 C631 67.6(8)
Rh1 C611 C621 C631 -6.6(6)
C611 C621 C631 C641 -67.3(8)
C661 C621 C631 C641 35.0(8)
C611 C621 C631 Rh1 6.5(6)
C661 C621 C631 Rh1 108.8(6)
C611 Rh1 C631 C641 101.0(5)
C601 Rh1 C631 C641 64.3(5)
P11 Rh1 C631 C641 128.3(7)
P21 Rh1 C631 C641 -108.9(5)
C611 Rh1 C631 C621 -4.9(5)
C601 Rh1 C631 C621 -41.6(5)
C641 Rh1 C631 C621 -105.9(7)
P11 Rh1 C631 C621 22.4(11)
P21 Rh1 C631 C621 145.2(5)
C621 C631 C641 C651 -1.0(8)
Rh1 C631 C641 C651 -90.5(5)
C621 C631 C641 Rh1 89.5(5)
C611 Rh1 C641 C631 -67.2(5)
C601 Rh1 C641 C631 -103.9(6)
P11 Rh1 C641 C631 -153.2(4)
P21 Rh1 C641 C631 75.2(5)
C611 Rh1 C641 C651 38.4(6)
C601 Rh1 C641 C651 1.7(5)
C631 Rh1 C641 C651 105.6(7)
P11 Rh1 C641 C651 -47.6(8)
P21 Rh1 C641 C651 -179.2(5)
C631 C641 C651 C661 -33.6(7)
Rh1 C641 C651 C661 -105.3(5)
C631 C641 C651 C601 69.4(8)
Rh1 C641 C651 C601 -2.3(7)
C611 C601 C651 C641 -69.2(8)
Rh1 C601 C651 C641 2.3(7)
C611 C601 C651 C661 33.9(8)
Rh1 C601 C651 C661 105.4(6)
C641 C651 C661 C621 52.4(7)
C601 C651 C661 C621 -52.1(7)
C611 C621 C661 C651 52.0(7)
C631 C621 C661 C651 -52.4(7)
C612 Rh2 P12 C262 -151.9(4)
C632 Rh2 P12 C262 -175.8(9)
C602 Rh2 P12 C262 -115.5(4)
C642 Rh2 P12 C262 -72.1(7)
P22 Rh2 P12 C262 55.6(3)
C612 Rh2 P12 C202 -36.3(4)
C632 Rh2 P12 C202 -60.2(10)
C602 Rh2 P12 C202 0.1(4)
C642 Rh2 P12 C202 43.5(7)
P22 Rh2 P12 C202 171.2(3)
C612 Rh2 P12 C172 79.0(4)
C632 Rh2 P12 C172 55.1(10)
C602 Rh2 P12 C172 115.5(4)
C642 Rh2 P12 C172 158.8(7)
P22 Rh2 P12 C172 -73.5(4)
C612 Rh2 P22 C452 -15.6(5)
C632 Rh2 P22 C452 -62.5(4)
C602 Rh2 P22 C452 -111.0(10)
C642 Rh2 P22 C452 -97.4(4)
P12 Rh2 P22 C452 105.7(3)
C612 Rh2 P22 C482 101.4(6)
C632 Rh2 P22 C482 54.5(5)
C602 Rh2 P22 C482 6.0(11)
C642 Rh2 P22 C482 19.6(5)
P12 Rh2 P22 C482 -137.3(4)
C612 Rh2 P22 C542 -134.3(6)
C632 Rh2 P22 C542 178.7(5)
C602 Rh2 P22 C542 130.2(10)
C642 Rh2 P22 C542 143.9(5)
P12 Rh2 P22 C542 -13.1(4)
C342 C12 C22 C32B 116(4)
C62 C12 C22 C32B -117(4)
C342 C12 C22 C32A 52(2)
C62 C12 C22 C32A 179(2)
C82 C52 C62 N22 -1.7(12)
C42 C52 C62 N22 177.8(10)
C82 C52 C62 C12 174.9(12)
C42 C52 C62 C12 -5(2)
C72 N22 C62 C52 1.5(12)
C72 N22 C62 C12 -175.5(11)
C342 C12 C62 C52 -96.3(18)
C22 C12 C62 C52 136.9(15)
C342 C12 C62 N22 79.9(16)
C22 C12 C62 N22 -46.9(19)
C62 N22 C72 C122 178.0(10)
C62 N22 C72 C82 -0.6(11)
C62 C52 C82 C92 -176.5(12)
C42 C52 C82 C92 4(2)
C62 C52 C82 C72 1.4(12)
C42 C52 C82 C72 -178.2(10)
N22 C72 C82 C92 177.9(9)
C122 C72 C82 C92 -0.9(15)
N22 C72 C82 C52 -0.5(11)
C122 C72 C82 C52 -179.3(9)
C52 C82 C92 C102 177.0(11)
C72 C82 C92 C102 -0.8(16)
C82 C92 C102 C112 1.8(17)
C92 C102 C112 C122 -1.1(17)
C102 C112 C122 C72 -0.7(15)
C102 C112 C122 N12 -176.9(9)
N22 C72 C122 C112 -176.8(10)
C82 C72 C122 C112 1.6(14)
N22 C72 C122 N12 -0.4(16)
C82 C72 C122 N12 178.0(8)
C132 N12 C122 C112 -3.0(15)
C132 N12 C122 C72 -179.3(9)
C122 N12 C132 O12 -5.4(17)
C122 N12 C132 C142 174.9(8)
O12 C132 C142 C192 -26.5(15)
N12 C132 C142 C192 153.2(9)
O12 C132 C142 C152 150.5(11)
N12 C132 C142 C152 -29.7(15)
C192 C142 C152 C162 -2.0(16)
C132 C142 C152 C162 -179.0(10)
C142 C152 C162 C172 1.2(17)
C152 C162 C172 C182 -1.5(15)
C152 C162 C172 P12 -175.3(8)
C262 P12 C172 C162 -125.5(8)
C202 P12 C172 C162 126.6(8)
Rh2 P12 C172 C162 6.0(9)
C262 P12 C172 C182 60.8(8)
C202 P12 C172 C182 -47.1(8)
Rh2 P12 C172 C182 -167.7(6)
C162 C172 C182 C192 2.6(14)
P12 C172 C182 C192 176.3(7)
C152 C142 C192 C182 3.2(15)
C132 C142 C192 C182 -179.6(9)
C172 C182 C192 C142 -3.5(15)
C262 P12 C202 C252 -158.4(6)
C172 P12 C202 C252 -46.4(7)
Rh2 P12 C202 C252 79.5(6)
C262 P12 C202 C212 28.7(7)
C172 P12 C202 C212 140.7(6)
Rh2 P12 C202 C212 -93.4(6)
C252 C202 C212 C222 -0.5(11)
P12 C202 C212 C222 172.4(6)
C202 C212 C222 C232 -0.9(12)
C212 C222 C232 C242 1.8(14)
C222 C232 C242 C252 -1.3(15)
C232 C242 C252 C202 -0.1(14)
C212 C202 C252 C242 1.0(12)
P12 C202 C252 C242 -172.1(7)
C202 P12 C262 C272 95.7(7)
C172 P12 C262 C272 -10.5(8)
Rh2 P12 C262 C272 -144.4(6)
C202 P12 C262 C312 -80.3(6)
C172 P12 C262 C312 173.5(6)
Rh2 P12 C262 C312 39.6(7)
C312 C262 C272 C282 2.1(12)
P12 C262 C272 C282 -173.9(7)
C262 C272 C282 C292 -0.2(13)
C272 C282 C292 C302 -1.1(15)
C282 C292 C302 C312 0.5(16)
C292 C302 C312 C262 1.4(15)
C272 C262 C312 C302 -2.7(12)
P12 C262 C312 C302 173.7(7)
C352 N42 C342 C332 1.0(13)
C352 N42 C342 C12 -177.9(11)
C362 C332 C342 N42 1.1(13)
C322 C332 C342 N42 -176.0(11)
C362 C332 C342 C12 180.0(13)
C322 C332 C342 C12 3(2)
C62 C12 C342 N42 -71.2(18)
C22 C12 C342 N42 55.6(17)
C62 C12 C342 C332 110.2(15)
C22 C12 C342 C332 -123.1(15)
C342 N42 C352 C402 -179.2(12)
C342 N42 C352 C362 -2.6(12)
C342 C332 C362 C372 178.7(12)
C322 C332 C362 C372 -4(2)
C342 C332 C362 C352 -2.7(13)
C322 C332 C362 C352 174.2(12)
C402 C352 C362 C372 -1.0(15)
N42 C352 C362 C372 -178.0(9)
C402 C352 C362 C332 -179.8(10)
N42 C352 C362 C332 3.2(12)
C332 C362 C372 C382 179.4(13)
C352 C362 C372 C382 1.0(16)
C362 C372 C382 C392 -2.2(18)
C372 C382 C392 C402 3.6(18)
N42 C352 C402 C392 178.1(10)
C362 C352 C402 C392 2.1(15)
N42 C352 C402 N32 -3.9(17)
C362 C352 C402 N32 -180.0(8)
C382 C392 C402 C352 -3.4(16)
C382 C392 C402 N32 178.9(10)
C412 N32 C402 C352 144.6(10)
C412 N32 C402 C392 -37.7(15)
C402 N32 C412 O22 -1.5(15)
C402 N32 C412 C422 178.8(8)
O22 C412 C422 C432 -4.9(13)
N32 C412 C422 C432 174.8(8)
O22 C412 C422 C472 176.2(8)
N32 C412 C422 C472 -4.1(12)
C472 C422 C432 C442 1.5(13)
C412 C422 C432 C442 -177.4(8)
C422 C432 C442 C452 -0.5(14)
C432 C442 C452 C462 -0.4(13)
C432 C442 C452 P22 174.8(7)
C482 P22 C452 C462 -117.3(7)
C542 P22 C452 C462 134.0(7)
Rh2 P22 C452 C462 2.9(8)
C482 P22 C452 C442 67.6(8)
C542 P22 C452 C442 -41.1(8)
Rh2 P22 C452 C442 -172.2(7)
C442 C452 C462 C472 0.4(13)
P22 C452 C462 C472 -174.9(6)
C452 C462 C472 C422 0.6(12)
C432 C422 C472 C462 -1.6(12)
C412 C422 C472 C462 177.3(7)
C452 P22 C482 C492 170.7(8)
C542 P22 C482 C492 -83.2(8)
Rh2 P22 C482 C492 50.7(9)
C452 P22 C482 C532 -8.0(10)
C542 P22 C482 C532 98.1(9)
Rh2 P22 C482 C532 -127.9(8)
C532 C482 C492 C502 -0.7(16)
P22 C482 C492 C502 -179.3(8)
C482 C492 C502 C512 0.2(17)
C492 C502 C512 C522 -0.6(19)
C502 C512 C522 C532 1(2)
C492 C482 C532 C522 1.5(15)
P22 C482 C532 C522 -179.9(8)
C512 C522 C532 C482 -1.9(17)
C452 P22 C542 C592 139.4(8)
C482 P22 C542 C592 29.8(9)
Rh2 P22 C542 C592 -97.3(8)
C452 P22 C542 C552 -42.4(8)
C482 P22 C542 C552 -152.0(7)
Rh2 P22 C542 C552 80.9(7)
C592 C542 C552 C562 0.6(13)
P22 C542 C552 C562 -177.7(7)
C542 C552 C562 C572 0.4(15)
C552 C562 C572 C582 -0.4(16)
C562 C572 C582 C592 -0.6(16)
C552 C542 C592 C582 -1.6(14)
P22 C542 C592 C582 176.6(7)
C572 C582 C592 C542 1.6(15)
C632 Rh2 C602 C612 66.7(6)
C642 Rh2 C602 C612 101.9(6)
P12 Rh2 C602 C612 -99.7(5)
P22 Rh2 C602 C612 116.8(10)
C612 Rh2 C602 C652 -105.5(8)
C632 Rh2 C602 C652 -38.8(6)
C642 Rh2 C602 C652 -3.6(6)
P12 Rh2 C602 C652 154.8(6)
P22 Rh2 C602 C652 11.3(14)
C652 C602 C612 C622 -0.8(10)
Rh2 C602 C612 C622 -91.2(7)
C652 C602 C612 Rh2 90.5(6)
C632 Rh2 C612 C602 -101.4(6)
C642 Rh2 C612 C602 -65.3(5)
P12 Rh2 C612 C602 85.3(5)
P22 Rh2 C612 C602 -154.3(4)
C632 Rh2 C612 C622 4.6(5)
C602 Rh2 C612 C622 105.9(8)
C642 Rh2 C612 C622 40.7(6)
P12 Rh2 C612 C622 -168.8(5)
P22 Rh2 C612 C622 -48.3(8)
C602 C612 C622 C632 68.3(9)
Rh2 C612 C622 C632 -6.2(7)
C602 C612 C622 C662 -33.9(11)
Rh2 C612 C622 C662 -108.4(8)
C612 C622 C632 C642 -67.7(8)
C662 C622 C632 C642 33.6(8)
C612 C622 C632 Rh2 6.1(7)
C662 C622 C632 Rh2 107.4(6)
C612 Rh2 C632 C642 100.0(7)
C602 Rh2 C632 C642 63.3(7)
P12 Rh2 C632 C642 125.8(9)
P22 Rh2 C632 C642 -105.2(7)
C612 Rh2 C632 C622 -4.6(5)
C602 Rh2 C632 C622 -41.2(6)
C642 Rh2 C632 C622 -104.6(8)
P12 Rh2 C632 C622 21.2(13)
P22 Rh2 C632 C622 150.3(5)
C622 C632 C642 C652 0.1(9)
Rh2 C632 C642 C652 -90.1(6)
C622 C632 C642 Rh2 90.2(6)
C612 Rh2 C642 C632 -68.0(7)
C602 Rh2 C642 C632 -104.7(8)
P12 Rh2 C642 C632 -154.0(6)
P22 Rh2 C642 C632 79.2(7)
C612 Rh2 C642 C652 40.4(7)
C632 Rh2 C642 C652 108.4(10)
C602 Rh2 C642 C652 3.6(6)
P12 Rh2 C642 C652 -45.6(11)
P22 Rh2 C642 C652 -172.5(6)
C632 C642 C652 C662 -34.5(9)
Rh2 C642 C652 C662 -106.8(6)
C632 C642 C652 C602 67.4(9)
Rh2 C642 C652 C602 -4.9(8)
C612 C602 C652 C642 -66.0(10)
Rh2 C602 C652 C642 4.9(8)
C612 C602 C652 C662 36.0(9)
Rh2 C602 C652 C662 106.9(6)
C642 C652 C662 C622 51.3(9)
C602 C652 C662 C622 -53.7(9)
C632 C622 C662 C652 -51.8(8)
C612 C622 C662 C652 53.1(9)
